data_4503342
loop_
_publ_author_name
'Aburaya, Kazuaki'
'Nakano, Kazunori'
'Sada, Kazuki'
'Yoswathananont, Nungruethai'
'Shigesato, Masashi'
'Hisaki, Ichiro'
'Tohnai, Norimitsu'
'Miyata, Mikiji'

_publ_section_title
;
 Importance of Weak Hydrogen Bonds in the Formation of Cholamide Inclusion
 Crystals with Aromatic Guests
;
_journal_issue 3
_journal_name_full 'Crystal Growth &amp; Design'
_journal_page_first 1013
_journal_paper_doi 10.1021/cg701011r
_journal_volume 8
_journal_year 2008
_chemical_formula_moiety 'C32 H49 N O4 '
_chemical_formula_sum 'C32 H49 N O4'
_chemical_formula_weight 511.74
_space_group_IT_number 4
_symmetry_cell_setting monoclinic
_symmetry_Int_Tables_number 4
_symmetry_space_group_name_Hall 'P 2yb'
_symmetry_space_group_name_H-M 'P 1 21 1'
_cell_angle_alpha 90.0000
_cell_angle_beta 110.8820(17)
_cell_angle_gamma 90.0000
_cell_formula_units_Z 2
_cell_length_a 12.0897(4)
_cell_length_b 7.8764(3)
_cell_length_c 16.3646(5)
_cell_measurement_reflns_used 7494
_cell_measurement_temperature 213.1
_cell_measurement_theta_max 67.9
_cell_measurement_theta_min 3.9
_cell_volume 1455.94(9)
_computing_cell_refinement PROCESS-AUTO
_computing_data_collection PROCESS-AUTO
_computing_data_reduction CrystalStructure
_computing_publication_material 'CrystalStructure 3.8'
_computing_structure_refinement SHELXL
_computing_structure_solution SIR2004
_diffrn_detector_area_resol_mean 10.00
_diffrn_measured_fraction_theta_full 0.981
_diffrn_measured_fraction_theta_max 0.981
_diffrn_measurement_device_type 'Rigaku RAXIS-RAPID'
_diffrn_measurement_method \w
_diffrn_radiation_type 'Cu K\a'
_diffrn_radiation_wavelength 1.54187
_diffrn_reflns_av_R_equivalents 0.063
_diffrn_reflns_limit_h_max 14
_diffrn_reflns_limit_h_min -14
_diffrn_reflns_limit_k_max 8
_diffrn_reflns_limit_k_min -8
_diffrn_reflns_limit_l_max 19
_diffrn_reflns_limit_l_min -19
_diffrn_reflns_number 14980
_diffrn_reflns_theta_full 68.20
_diffrn_reflns_theta_max 68.20
_exptl_absorpt_coefficient_mu 0.591
_exptl_absorpt_correction_T_max 0.888
_exptl_absorpt_correction_T_min 0.750
_exptl_absorpt_correction_type numerical
_exptl_absorpt_process_details
;
    Higashi, T. (1999). Program for Absorption Correction.
    Rigaku Corporation, Tokyo, Japan.
;
_exptl_crystal_colour colorless
_exptl_crystal_density_diffrn 1.167
_exptl_crystal_density_method 'not measured'
_exptl_crystal_description block
_exptl_crystal_F_000 560.00
_exptl_crystal_size_max 0.80
_exptl_crystal_size_mid 0.20
_exptl_crystal_size_min 0.20
_refine_diff_density_max 0.36
_refine_diff_density_min -0.63
_refine_ls_abs_structure_details 'Flack, H. D. (1983), Acta Cryst. A39, 876-881.  1801 Friedel Pairs'
_refine_ls_abs_structure_Flack -0.3(9)
_refine_ls_extinction_method none
_refine_ls_goodness_of_fit_ref 1.851
_refine_ls_hydrogen_treatment refall
_refine_ls_number_parameters 359
_refine_ls_number_reflns 4628
_refine_ls_R_factor_gt 0.1658
_refine_ls_shift/su_max 0.0030
_refine_ls_structure_factor_coef Fsqd
_refine_ls_weighting_details 'w = 1/[\s^2^(Fo^2^)+(0.1500P)^2^+0.1000P] where P=(Fo^2^+2Fc^2^)/3'
_refine_ls_weighting_scheme calc
_refine_ls_wR_factor_ref 0.4466
_reflns_number_gt 2369
_reflns_number_total 4628
_reflns_threshold_expression F^2^>2.0\s(F^2^)
_cod_data_source_file cg701011r-file003.cif
_cod_data_source_block '_CAM10'
_cod_original_cell_volume 1455.94(8)
_cod_original_formula_sum 'C32 H49 N O4 '
_cod_database_code 4503342

loop_
_symmetry_equiv_pos_site_id
_symmetry_equiv_pos_as_xyz
1 +X,+Y,+Z
2 -X,1/2+Y,-Z

loop_
_atom_site_label
_atom_site_type_symbol
_atom_site_fract_x
_atom_site_fract_y
_atom_site_fract_z
_atom_site_U_iso_or_equiv
_atom_site_adp_type
_atom_site_occupancy
_atom_site_symmetry_multiplicity
_atom_site_calc_flag
_atom_site_refinement_flags
O(1) O 0.5158(5) 0.1276(10) -0.0968(4) 0.070(2) Uani 1.00 1 d .
O(2) O 0.3598(5) -0.1041(10) 0.1128(4) 0.067(2) Uani 1.00 1 d .
O(3) O 0.4120(5) 0.4309(10) 0.2125(4) 0.0667(19) Uani 1.00 1 d .
O(4) O 0.4564(7) 0.1718(13) 0.6707(4) 0.088(2) Uani 1.00 1 d .
N(1) N 0.4489(7) 0.4369(14) 0.7203(5) 0.080(2) Uani 1.00 1 d .
C(1) C 0.2429(8) 0.3548(15) -0.0941(6) 0.061(2) Uani 1.00 1 d .
C(2) C 0.3716(8) 0.3281(14) -0.0834(7) 0.064(2) Uani 1.00 1 d .
C(3) C 0.3907(8) 0.1520(14) -0.1145(6) 0.059(2) Uani 1.00 1 d .
C(4) C 0.3470(8) 0.0194(14) -0.0673(6) 0.062(2) Uani 1.00 1 d .
C(5) C 0.2174(8) 0.0420(13) -0.0743(6) 0.060(2) Uani 1.00 1 d .
C(6) C 0.1816(8) -0.0989(14) -0.0232(5) 0.060(2) Uani 1.00 1 d .
C(7) C 0.2304(7) -0.0788(14) 0.0750(5) 0.061(2) Uani 1.00 1 d .
C(8) C 0.2079(8) 0.0970(13) 0.1034(5) 0.056(2) Uani 1.00 1 d .
C(9) C 0.2475(8) 0.2380(12) 0.0560(5) 0.050(2) Uani 1.00 1 d .
C(10) C 0.1911(7) 0.2230(13) -0.0466(5) 0.054(2) Uani 1.00 1 d .
C(11) C 0.2286(8) 0.4152(13) 0.0905(5) 0.058(2) Uani 1.00 1 d .
C(12) C 0.2856(7) 0.4318(13) 0.1903(5) 0.052(2) Uani 1.00 1 d .
C(13) C 0.2419(8) 0.2949(14) 0.2381(5) 0.055(2) Uani 1.00 1 d .
C(14) C 0.2659(9) 0.1181(13) 0.2002(5) 0.056(2) Uani 1.00 1 d .
C(15) C 0.2442(10) -0.0109(15) 0.2616(5) 0.069(3) Uani 1.00 1 d .
C(16) C 0.2886(11) 0.0740(15) 0.3513(6) 0.074(3) Uani 1.00 1 d .
C(17) C 0.3135(9) 0.2691(13) 0.3378(5) 0.056(2) Uani 1.00 1 d .
C(18) C 0.1123(7) 0.3209(16) 0.2222(6) 0.067(2) Uani 1.00 1 d .
C(19) C 0.0587(7) 0.2516(16) -0.0783(6) 0.067(2) Uani 1.00 1 d .
C(20) C 0.2937(8) 0.3782(13) 0.4057(5) 0.057(2) Uani 1.00 1 d .
C(21) C 0.3109(11) 0.5689(15) 0.3928(7) 0.079(3) Uani 1.00 1 d .
C(22) C 0.3742(8) 0.3252(17) 0.4980(5) 0.074(3) Uani 1.00 1 d .
C(23) C 0.3316(9) 0.3713(19) 0.5706(6) 0.079(3) Uani 1.00 1 d .
C(24) C 0.4144(9) 0.3213(18) 0.6569(6) 0.072(3) Uani 1.00 1 d .
C(25) C -0.114(2) 0.241(4) 0.478(2) 0.116(7) Uani 0.51 1 d P
C(26) C -0.063(3) 0.153(4) 0.4254(16) 0.112(9) Uani 0.51 1 d P
C(27) C -0.114(2) 0.159(4) 0.3344(16) 0.094(7) Uani 0.51 1 d P
C(28) C -0.216(3) 0.238(5) 0.279(2) 0.156(19) Uani 0.51 1 d P
C(29) C -0.262(3) 0.323(5) 0.3342(17) 0.105(10) Uani 0.51 1 d P
C(30) C -0.214(3) 0.334(4) 0.4249(16) 0.084(6) Uani 0.51 1 d P
C(31) C -0.086(3) 0.262(5) 0.5732(19) 0.152(12) Uani 0.51 1 d P
C(32) C 0.010(4) 0.170(8) 0.616(2) 0.144(9) Uani 0.51 1 d P
C(251) C -0.099(2) 0.220(4) 0.462(2) 0.116(7) Uani 0.49 1 d P
C(261) C -0.093(2) 0.160(4) 0.3830(18) 0.112(9) Uani 0.49 1 d P
C(271) C -0.186(2) 0.212(4) 0.3068(17) 0.094(7) Uani 0.49 1 d P
C(281) C -0.282(3) 0.317(5) 0.299(2) 0.156(19) Uani 0.49 1 d P
C(291) C -0.286(3) 0.367(4) 0.380(2) 0.105(10) Uani 0.49 1 d P
C(311) C -0.001(3) 0.158(5) 0.536(2) 0.152(12) Uani 0.49 1 d P
H(1) H 0.1951 0.3523 -0.1566 0.073 Uiso 1.00 1 c R
H(2) H 0.2347 0.4682 -0.0722 0.073 Uiso 1.00 1 c R
H(3) H 0.4215 0.3417 -0.0217 0.077 Uiso 1.00 1 c R
H(4) H 0.3953 0.4143 -0.1171 0.077 Uiso 1.00 1 c R
H(5) H 0.3467 0.1425 -0.1782 0.071 Uiso 1.00 1 c R
H(6) H 0.3977 0.0208 -0.0054 0.074 Uiso 1.00 1 c R
H(7) H 0.3554 -0.0924 -0.0908 0.074 Uiso 1.00 1 c R
H(8) H 0.1676 0.0276 -0.1367 0.072 Uiso 1.00 1 c R
H(9) H 0.0950 -0.1026 -0.0428 0.071 Uiso 1.00 1 c R
H(10) H 0.2083 -0.2082 -0.0381 0.071 Uiso 1.00 1 c R
H(11) H 0.1919 -0.1634 0.1009 0.073 Uiso 1.00 1 c R
H(12) H 0.1214 0.1090 0.0887 0.067 Uiso 1.00 1 c R
H(13) H 0.3340 0.2243 0.0717 0.060 Uiso 1.00 1 c R
H(14) H 0.2619 0.5021 0.0631 0.070 Uiso 1.00 1 c R
H(15) H 0.1434 0.4367 0.0728 0.070 Uiso 1.00 1 c R
H(16) H 0.2631 0.5437 0.2071 0.063 Uiso 1.00 1 c R
H(17) H 0.3521 0.1149 0.2122 0.067 Uiso 1.00 1 c R
H(18) H 0.2880 -0.1159 0.2624 0.083 Uiso 1.00 1 c R
H(19) H 0.1597 -0.0377 0.2437 0.083 Uiso 1.00 1 c R
H(20) H 0.3614 0.0187 0.3892 0.088 Uiso 1.00 1 c R
H(21) H 0.2290 0.0643 0.3788 0.088 Uiso 1.00 1 c R
H(22) H 0.3984 0.2785 0.3458 0.067 Uiso 1.00 1 c R
H(23) H 0.0855 0.2340 0.2528 0.080 Uiso 1.00 1 c R
H(24) H 0.0673 0.3136 0.1600 0.080 Uiso 1.00 1 c R
H(25) H 0.1009 0.4320 0.2436 0.080 Uiso 1.00 1 c R
H(26) H 0.0231 0.1711 -0.0502 0.080 Uiso 1.00 1 c R
H(27) H 0.0253 0.2359 -0.1412 0.080 Uiso 1.00 1 c R
H(28) H 0.0427 0.3663 -0.0639 0.080 Uiso 1.00 1 c R
H(29) H 0.2108 0.3616 0.4017 0.068 Uiso 1.00 1 c R
H(30) H 0.2973 0.6331 0.4390 0.095 Uiso 1.00 1 c R
H(31) H 0.2550 0.6049 0.3366 0.095 Uiso 1.00 1 c R
H(32) H 0.3910 0.5887 0.3948 0.095 Uiso 1.00 1 c R
H(33) H 0.3848 0.2018 0.4986 0.089 Uiso 1.00 1 c R
H(34) H 0.4521 0.3772 0.5102 0.089 Uiso 1.00 1 c R
H(35) H 0.3192 0.4944 0.5700 0.094 Uiso 1.00 1 c R
H(36) H 0.2551 0.3162 0.5603 0.094 Uiso 1.00 1 c R
H(37) H 0.5003 0.4101 0.7713 0.096 Uiso 1.00 1 c R
H(38) H 0.4201 0.5392 0.7108 0.096 Uiso 1.00 1 c R
H(39) H 0.5257 0.0395 -0.1210 0.110 Uiso 1.00 1 c R
H(40) H 0.3792 -0.1861 0.0895 0.110 Uiso 1.00 1 c R
H(41) H 0.4401 0.5158 0.2422 0.107 Uiso 1.00 1 c R
C(301) C -0.1900 0.3246 0.4684 0.084 Uani 0.49 1 d R
C(321) C 0.0091 0.2019 0.6176 0.144 Uani 0.49 1 d R
H(42) H 0.0056 0.0884 0.4519 0.134 Uiso 0.51 1 c R
H(43) H -0.0717 0.0992 0.3054 0.113 Uiso 0.51 1 c R
H(44) H -0.2467 0.2344 0.2180 0.187 Uiso 0.51 1 c R
H(45) H -0.3341 0.3807 0.3069 0.126 Uiso 0.51 1 c R
H(46) H -0.2504 0.4068 0.4530 0.101 Uiso 0.51 1 c R
H(47) H -0.1293 0.3282 0.5993 0.183 Uiso 0.51 1 c R
H(48) H 0.0475 0.1074 0.5842 0.173 Uiso 0.51 1 c R
H(49) H 0.0401 0.1682 0.6772 0.173 Uiso 0.51 1 c R
H(421) H -0.0306 0.0898 0.3810 0.134 Uiso 0.49 1 c R
H(431) H -0.1833 0.1699 0.2538 0.113 Uiso 0.49 1 c R
H(441) H -0.3374 0.3508 0.2451 0.187 Uiso 0.49 1 c R
H(451) H -0.3523 0.4304 0.3799 0.126 Uiso 0.49 1 c R
H(461) H -0.1915 0.3649 0.5220 0.101 Uiso 0.49 1 c R
H(471) H 0.0562 0.0864 0.5274 0.183 Uiso 0.49 1 c R
H(481) H -0.0478 0.2732 0.6266 0.173 Uiso 0.49 1 c R
H(491) H 0.0730 0.1615 0.6657 0.173 Uiso 0.49 1 c R

loop_
_atom_site_aniso_label
_atom_site_aniso_U_11
_atom_site_aniso_U_22
_atom_site_aniso_U_33
_atom_site_aniso_U_12
_atom_site_aniso_U_13
_atom_site_aniso_U_23
O(1) 0.056(3) 0.069(5) 0.092(5) -0.006(3) 0.036(3) -0.012(4)
O(2) 0.048(3) 0.083(5) 0.062(3) 0.007(3) 0.009(2) -0.002(3)
O(3) 0.052(3) 0.082(5) 0.066(3) -0.006(3) 0.020(2) -0.003(3)
O(4) 0.093(5) 0.102(7) 0.064(4) 0.011(5) 0.022(3) 0.014(4)
N(1) 0.081(6) 0.089(7) 0.058(4) -0.009(5) 0.009(4) -0.011(5)
C(1) 0.065(5) 0.060(6) 0.063(5) -0.009(4) 0.028(4) 0.005(4)
C(2) 0.054(5) 0.063(6) 0.080(6) 0.001(4) 0.031(4) -0.013(5)
C(3) 0.058(5) 0.063(6) 0.063(5) 0.005(4) 0.031(4) -0.003(4)
C(4) 0.059(5) 0.066(7) 0.070(6) -0.014(4) 0.034(4) 0.001(5)
C(5) 0.064(5) 0.054(6) 0.068(5) 0.002(4) 0.031(4) -0.006(4)
C(6) 0.060(5) 0.063(7) 0.054(4) -0.006(4) 0.018(4) -0.000(4)
C(7) 0.049(5) 0.068(7) 0.059(5) -0.000(4) 0.013(4) -0.008(5)
C(8) 0.064(5) 0.056(6) 0.046(4) -0.011(4) 0.019(4) -0.007(4)
C(9) 0.068(5) 0.042(5) 0.046(4) -0.007(4) 0.026(4) -0.003(3)
C(10) 0.053(4) 0.057(6) 0.048(4) 0.011(4) 0.014(4) -0.003(4)
C(11) 0.076(6) 0.058(6) 0.041(4) 0.005(5) 0.021(4) -0.004(4)
C(12) 0.054(5) 0.062(6) 0.043(4) -0.006(4) 0.020(3) 0.001(4)
C(13) 0.055(5) 0.072(7) 0.041(4) 0.000(4) 0.020(3) 0.008(4)
C(14) 0.087(6) 0.051(6) 0.031(3) -0.003(4) 0.025(4) -0.003(3)
C(15) 0.094(7) 0.070(7) 0.049(4) -0.015(6) 0.032(5) 0.002(4)
C(16) 0.113(9) 0.065(7) 0.044(4) 0.005(6) 0.030(5) 0.013(4)
C(17) 0.075(6) 0.049(6) 0.041(4) -0.000(4) 0.019(4) -0.009(4)
C(18) 0.038(4) 0.097(9) 0.066(5) 0.005(4) 0.019(4) 0.002(5)
C(19) 0.045(4) 0.092(8) 0.059(5) 0.007(5) 0.014(4) 0.002(5)
C(20) 0.069(5) 0.059(6) 0.039(4) 0.007(4) 0.015(4) 0.001(4)
C(21) 0.119(9) 0.057(7) 0.061(6) -0.003(6) 0.030(6) -0.007(5)
C(22) 0.070(6) 0.112(10) 0.033(4) 0.016(6) 0.008(4) 0.002(5)
C(23) 0.072(6) 0.111(10) 0.052(5) 0.031(6) 0.020(4) 0.013(6)
C(24) 0.074(6) 0.086(9) 0.049(5) 0.013(6) 0.015(4) 0.019(5)
C(25) 0.117(15) 0.082(15) 0.138(18) -0.020(11) 0.031(14) 0.006(13)
C(26) 0.11(2) 0.140(18) 0.08(2) -0.006(15) 0.02(2) -0.04(2)
C(27) 0.066(13) 0.14(2) 0.064(13) -0.006(14) 0.013(12) -0.018(15)
C(28) 0.16(3) 0.16(4) 0.14(2) -0.03(2) 0.03(2) 0.07(2)
C(29) 0.091(16) 0.072(17) 0.14(3) 0.008(12) 0.032(15) 0.011(18)
C(30) 0.102(17) 0.073(11) 0.074(17) 0.001(11) 0.027(17) 0.008(17)
C(31) 0.12(2) 0.13(2) 0.17(3) -0.010(17) 0.01(2) 0.03(2)
C(32) 0.143(17) 0.08(2) 0.21(2) -0.013(14) 0.064(17) 0.017(17)
C(251) 0.117(15) 0.082(15) 0.138(18) -0.020(11) 0.031(14) 0.006(13)
C(261) 0.11(2) 0.140(18) 0.08(2) -0.006(15) 0.02(2) -0.04(2)
C(271) 0.066(13) 0.14(2) 0.064(13) -0.006(14) 0.013(12) -0.018(15)
C(281) 0.16(3) 0.16(4) 0.14(2) -0.03(2) 0.03(2) 0.07(2)
C(291) 0.091(16) 0.072(17) 0.14(3) 0.008(12) 0.032(15) 0.011(18)
C(311) 0.12(2) 0.13(2) 0.17(3) -0.010(17) 0.01(2) 0.03(2)
C(301) 0.102(17) 0.073(11) 0.074(17) 0.001(11) 0.027(17) 0.008(17)
C(321) 0.143(17) 0.08(2) 0.21(2) -0.013(14) 0.064(17) 0.017(17)

loop_
_atom_type_symbol
_atom_type_description
_atom_type_scat_dispersion_real
_atom_type_scat_dispersion_imag
_atom_type_scat_source
C C 0.018 0.009
;
International Tables for Crystallography
(1992, Vol. C, Tables 4.2.6.8 and 6.1.1.4)
;
H H 0.000 0.000
;
International Tables for Crystallography
(1992, Vol. C, Table 6.1.1.4)
;
O O 0.049 0.032
;
International Tables for Crystallography
(1992, Vol. C, Tables 4.2.6.8 and 6.1.1.4)
;
N N 0.031 0.018
;
International Tables for Crystallography
(1992, Vol. C, Tables 4.2.6.8 and 6.1.1.4)
;

loop_
_geom_angle_atom_site_label_1
_geom_angle_atom_site_label_2
_geom_angle_atom_site_label_3
_geom_angle
_geom_angle_publ_flag
C(2) C(1) C(10) 115.4(8) yes
C(1) C(2) C(3) 111.0(8) yes
O(1) C(3) C(2) 109.0(7) yes
O(1) C(3) C(4) 109.7(8) yes
C(2) C(3) C(4) 109.8(9) yes
C(3) C(4) C(5) 114.6(8) yes
C(4) C(5) C(6) 110.6(8) yes
C(4) C(5) C(10) 113.0(8) yes
C(6) C(5) C(10) 112.0(9) yes
C(5) C(6) C(7) 115.0(8) yes
O(2) C(7) C(6) 112.7(8) yes
O(2) C(7) C(8) 105.9(7) yes
C(6) C(7) C(8) 112.2(8) yes
C(7) C(8) C(9) 112.7(9) yes
C(7) C(8) C(14) 111.0(7) yes
C(9) C(8) C(14) 110.1(7) yes
C(8) C(9) C(10) 113.1(7) yes
C(8) C(9) C(11) 110.9(8) yes
C(10) C(9) C(11) 113.0(7) yes
C(1) C(10) C(5) 107.8(8) yes
C(1) C(10) C(9) 112.5(7) yes
C(1) C(10) C(19) 107.1(7) yes
C(5) C(10) C(9) 108.8(7) yes
C(5) C(10) C(19) 109.7(8) yes
C(9) C(10) C(19) 110.9(8) yes
C(9) C(11) C(12) 113.2(7) yes
O(3) C(12) C(11) 107.5(7) yes
O(3) C(12) C(13) 113.4(7) yes
C(11) C(12) C(13) 112.2(7) yes
C(12) C(13) C(14) 105.8(8) yes
C(12) C(13) C(17) 117.4(7) yes
C(12) C(13) C(18) 110.0(8) yes
C(14) C(13) C(17) 100.5(7) yes
C(14) C(13) C(18) 111.9(8) yes
C(17) C(13) C(18) 110.7(8) yes
C(8) C(14) C(13) 115.3(7) yes
C(8) C(14) C(15) 120.1(8) yes
C(13) C(14) C(15) 103.3(8) yes
C(14) C(15) C(16) 105.0(9) yes
C(15) C(16) C(17) 107.9(8) yes
C(13) C(17) C(16) 102.0(7) yes
C(13) C(17) C(20) 121.8(8) yes
C(16) C(17) C(20) 111.3(9) yes
C(17) C(20) C(21) 113.2(9) yes
C(17) C(20) C(22) 111.3(8) yes
C(21) C(20) C(22) 109.3(8) yes
C(20) C(22) C(23) 116.0(9) yes
C(22) C(23) C(24) 112.9(10) yes
O(4) C(24) N(1) 120.1(8) yes
O(4) C(24) C(23) 120.9(10) yes
N(1) C(24) C(23) 119.0(12) yes
C(26) C(25) C(30) 110(2) yes
C(26) C(25) C(31) 136(2) yes
C(26) C(25) C(251) 5(5) yes
C(26) C(25) C(261) 19.7(15) yes
C(26) C(25) C(311) 71(2) yes
C(26) C(25) C(301) 137(3) yes
C(30) C(25) C(31) 114(3) yes
C(30) C(25) C(251) 107(6) yes
C(30) C(25) C(261) 90(2) yes
C(30) C(25) C(311) 175(3) yes
C(30) C(25) C(301) 27(2) yes
C(31) C(25) C(251) 139(6) yes
C(31) C(25) C(261) 155(2) yes
C(31) C(25) C(311) 65(2) yes
C(31) C(25) C(301) 87(3) yes
C(251) C(25) C(261) 17(5) yes
C(251) C(25) C(311) 74(6) yes
C(251) C(25) C(301) 134(6) yes
C(261) C(25) C(311) 91(2) yes
C(261) C(25) C(301) 118(2) yes
C(311) C(25) C(301) 151(3) yes
C(25) C(26) C(27) 121(3) yes
C(25) C(26) C(251) 2(2) yes
C(25) C(26) C(261) 115(5) yes
C(25) C(26) C(311) 57(2) yes
C(27) C(26) C(251) 120(3) yes
C(27) C(26) C(261) 7(4) yes
C(27) C(26) C(311) 177(3) yes
C(251) C(26) C(261) 113(5) yes
C(251) C(26) C(311) 59(2) yes
C(261) C(26) C(311) 172(5) yes
C(26) C(27) C(28) 131(3) yes
C(26) C(27) C(261) 6(3) yes
C(26) C(27) C(271) 121(3) yes
C(28) C(27) C(261) 126(4) yes
C(28) C(27) C(271) 11(2) yes
C(261) C(27) C(271) 115(5) yes
C(27) C(28) C(29) 105(3) yes
C(27) C(28) C(271) 20(5) yes
C(27) C(28) C(281) 127(3) yes
C(29) C(28) C(271) 87(6) yes
C(29) C(28) C(281) 22(2) yes
C(271) C(28) C(281) 108(7) yes
C(28) C(29) C(30) 127(3) yes
C(28) C(29) C(271) 20.3(19) yes
C(28) C(29) C(281) 52(6) yes
C(28) C(29) C(291) 169(4) yes
C(30) C(29) C(271) 107(2) yes
C(30) C(29) C(281) 178(7) yes
C(30) C(29) C(291) 44(2) yes
C(271) C(29) C(281) 72(6) yes
C(271) C(29) C(291) 149(3) yes
C(281) C(29) C(291) 136(7) yes
C(25) C(30) C(29) 125(3) yes
C(25) C(30) C(251) 14(2) yes
C(25) C(30) C(291) 164(4) yes
C(25) C(30) C(301) 49(4) yes
C(29) C(30) C(251) 111(3) yes
C(29) C(30) C(291) 43(3) yes
C(29) C(30) C(301) 171(5) yes
C(251) C(30) C(291) 152(4) yes
C(251) C(30) C(301) 63(4) yes
C(291) C(30) C(301) 141(6) yes
C(25) C(31) C(32) 108(3) yes
C(25) C(31) C(251) 8.5(16) yes
C(25) C(31) C(311) 58(2) yes
C(25) C(31) C(301) 37.6(19) yes
C(25) C(31) C(321) 113(4) yes
C(32) C(31) C(251) 100(3) yes
C(32) C(31) C(311) 50(2) yes
C(32) C(31) C(301) 146(3) yes
C(32) C(31) C(321) 10(4) yes
C(251) C(31) C(311) 50.0(19) yes
C(251) C(31) C(301) 46.0(17) yes
C(251) C(31) C(321) 105(3) yes
C(311) C(31) C(301) 96(2) yes
C(311) C(31) C(321) 55(3) yes
C(301) C(31) C(321) 150(4) yes
C(31) C(32) C(311) 76(3) yes
C(31) C(32) C(321) 57(15) yes
C(311) C(32) C(321) 102(15) yes
C(25) C(251) C(26) 173(8) yes
C(25) C(251) C(30) 59(5) yes
C(25) C(251) C(31) 33(5) yes
C(25) C(251) C(261) 158(6) yes
C(25) C(251) C(311) 90(6) yes
C(25) C(251) C(301) 34(5) yes
C(26) C(251) C(30) 126(3) yes
C(26) C(251) C(31) 143(3) yes
C(26) C(251) C(261) 26(2) yes
C(26) C(251) C(311) 86(3) yes
C(26) C(251) C(301) 151(3) yes
C(30) C(251) C(31) 92(2) yes
C(30) C(251) C(261) 100(2) yes
C(30) C(251) C(311) 149(3) yes
C(30) C(251) C(301) 25.1(16) yes
C(31) C(251) C(261) 168(2) yes
C(31) C(251) C(311) 57(2) yes
C(31) C(251) C(301) 67(2) yes
C(261) C(251) C(311) 111(3) yes
C(261) C(251) C(301) 125(2) yes
C(311) C(251) C(301) 124(3) yes
C(25) C(261) C(26) 46(4) yes
C(25) C(261) C(27) 146(4) yes
C(25) C(261) C(251) 4.8(16) yes
C(25) C(261) C(271) 110(2) yes
C(26) C(261) C(27) 168(7) yes
C(26) C(261) C(251) 41(4) yes
C(26) C(261) C(271) 156(6) yes
C(27) C(261) C(251) 151(4) yes
C(27) C(261) C(271) 36(3) yes
C(251) C(261) C(271) 115(3) yes
C(27) C(271) C(28) 149(8) yes
C(27) C(271) C(29) 135(3) yes
C(27) C(271) C(261) 28(2) yes
C(27) C(271) C(281) 157(3) yes
C(28) C(271) C(29) 73(6) yes
C(28) C(271) C(261) 172(7) yes
C(28) C(271) C(281) 52(6) yes
C(29) C(271) C(261) 107(2) yes
C(29) C(271) C(281) 21.8(19) yes
C(261) C(271) C(281) 129(3) yes
C(28) C(281) C(29) 106(7) yes
C(28) C(281) C(271) 20(2) yes
C(28) C(281) C(291) 133(3) yes
C(29) C(281) C(271) 86(6) yes
C(29) C(281) C(291) 28(5) yes
C(271) C(281) C(291) 113(3) yes
C(29) C(291) C(30) 93(4) yes
C(29) C(291) C(281) 15(2) yes
C(29) C(291) C(301) 108(3) yes
C(30) C(291) C(281) 108(4) yes
C(30) C(291) C(301) 16(2) yes
C(281) C(291) C(301) 124(3) yes
C(25) C(311) C(26) 51(2) yes
C(25) C(311) C(31) 57(2) yes
C(25) C(311) C(32) 111(4) yes
C(25) C(311) C(251) 16(2) yes
C(25) C(311) C(321) 105(3) yes
C(26) C(311) C(31) 108(2) yes
C(26) C(311) C(32) 161(4) yes
C(26) C(311) C(251) 36(2) yes
C(26) C(311) C(321) 156(4) yes
C(31) C(311) C(32) 54(3) yes
C(31) C(311) C(251) 73(2) yes
C(31) C(311) C(321) 48(3) yes
C(32) C(311) C(251) 126(4) yes
C(32) C(311) C(321) 11(4) yes
C(251) C(311) C(321) 120(4) yes
C(25) C(301) C(30) 104(5) yes
C(25) C(301) C(31) 56(2) yes
C(25) C(301) C(251) 12(2) yes
C(25) C(301) C(291) 126(3) yes
C(30) C(301) C(31) 159(5) yes
C(30) C(301) C(251) 92(5) yes
C(30) C(301) C(291) 23(4) yes
C(31) C(301) C(251) 67(2) yes
C(31) C(301) C(291) 175(3) yes
C(251) C(301) C(291) 114(3) yes
C(31) C(321) C(32) 112(16) yes
C(31) C(321) C(311) 77(3) yes
C(32) C(321) C(311) 68(14) yes
C(3) O(1) H(39) 109.5 no
C(7) O(2) H(40) 110.2 no
C(12) O(3) H(41) 108.8 no
C(24) N(1) H(37) 120.0 no
C(24) N(1) H(38) 120.0 no
H(37) N(1) H(38) 120.0 no
C(2) C(1) H(1) 108.4 no
C(2) C(1) H(2) 108.4 no
C(10) C(1) H(1) 108.4 no
C(10) C(1) H(2) 108.4 no
H(1) C(1) H(2) 107.5 no
C(1) C(2) H(3) 109.4 no
C(1) C(2) H(4) 109.4 no
C(3) C(2) H(3) 109.4 no
C(3) C(2) H(4) 109.4 no
H(3) C(2) H(4) 108.0 no
O(1) C(3) H(5) 109.4 no
C(2) C(3) H(5) 109.4 no
C(4) C(3) H(5) 109.4 no
C(3) C(4) H(6) 108.6 no
C(3) C(4) H(7) 108.6 no
C(5) C(4) H(6) 108.6 no
C(5) C(4) H(7) 108.6 no
H(6) C(4) H(7) 107.6 no
C(4) C(5) H(8) 106.9 no
C(6) C(5) H(8) 106.9 no
C(10) C(5) H(8) 106.9 no
C(5) C(6) H(9) 108.5 no
C(5) C(6) H(10) 108.5 no
C(7) C(6) H(9) 108.5 no
C(7) C(6) H(10) 108.5 no
H(9) C(6) H(10) 107.5 no
O(2) C(7) H(11) 108.7 no
C(6) C(7) H(11) 108.7 no
C(8) C(7) H(11) 108.6 no
C(7) C(8) H(12) 107.6 no
C(9) C(8) H(12) 107.6 no
C(14) C(8) H(12) 107.6 no
C(8) C(9) H(13) 106.4 no
C(10) C(9) H(13) 106.4 no
C(11) C(9) H(13) 106.4 no
C(9) C(11) H(14) 108.9 no
C(9) C(11) H(15) 108.9 no
C(12) C(11) H(14) 108.9 no
C(12) C(11) H(15) 108.9 no
H(14) C(11) H(15) 107.8 no
O(3) C(12) H(16) 107.9 no
C(11) C(12) H(16) 107.8 no
C(13) C(12) H(16) 107.9 no
C(8) C(14) H(17) 105.7 no
C(13) C(14) H(17) 105.7 no
C(15) C(14) H(17) 105.7 no
C(14) C(15) H(18) 110.7 no
C(14) C(15) H(19) 110.7 no
C(16) C(15) H(18) 110.7 no
C(16) C(15) H(19) 110.7 no
H(18) C(15) H(19) 108.8 no
C(15) C(16) H(20) 110.1 no
C(15) C(16) H(21) 110.1 no
C(17) C(16) H(20) 110.1 no
C(17) C(16) H(21) 110.1 no
H(20) C(16) H(21) 108.5 no
C(13) C(17) H(22) 106.9 no
C(16) C(17) H(22) 106.9 no
C(20) C(17) H(22) 106.9 no
C(13) C(18) H(23) 109.5 no
C(13) C(18) H(24) 109.5 no
C(13) C(18) H(25) 109.5 no
H(23) C(18) H(24) 109.5 no
H(23) C(18) H(25) 109.5 no
H(24) C(18) H(25) 109.5 no
C(10) C(19) H(26) 109.5 no
C(10) C(19) H(27) 109.5 no
C(10) C(19) H(28) 109.5 no
H(26) C(19) H(27) 109.5 no
H(26) C(19) H(28) 109.5 no
H(27) C(19) H(28) 109.5 no
C(17) C(20) H(29) 107.6 no
C(21) C(20) H(29) 107.6 no
C(22) C(20) H(29) 107.6 no
C(20) C(21) H(30) 109.5 no
C(20) C(21) H(31) 109.5 no
C(20) C(21) H(32) 109.5 no
H(30) C(21) H(31) 109.5 no
H(30) C(21) H(32) 109.5 no
H(31) C(21) H(32) 109.5 no
C(20) C(22) H(33) 108.3 no
C(20) C(22) H(34) 108.3 no
C(23) C(22) H(33) 108.3 no
C(23) C(22) H(34) 108.3 no
H(33) C(22) H(34) 107.4 no
C(22) C(23) H(35) 109.0 no
C(22) C(23) H(36) 109.0 no
C(24) C(23) H(35) 109.0 no
C(24) C(23) H(36) 109.0 no
H(35) C(23) H(36) 107.8 no
C(25) C(26) H(42) 119.5 no
C(25) C(26) H(421) 175.4 no
C(27) C(26) H(42) 119.5 no
C(27) C(26) H(421) 54.3 no
C(251) C(26) H(42) 120.8 no
C(251) C(26) H(421) 173.9 no
C(261) C(26) H(42) 125.8 no
C(261) C(26) H(421) 60.7 no
C(311) C(26) H(42) 62.3 no
C(311) C(26) H(421) 127.3 no
H(42) C(26) H(421) 65.1 no
C(26) C(27) H(43) 114.3 no
C(26) C(27) H(421) 48.3 no
C(26) C(27) H(431) 166.6 no
C(28) C(27) H(43) 114.3 no
C(28) C(27) H(421) 178.2 no
C(28) C(27) H(431) 37.1 no
C(261) C(27) H(43) 120.1 no
C(261) C(27) H(421) 54.0 no
C(261) C(27) H(431) 161.0 no
C(271) C(27) H(43) 124.4 no
C(271) C(27) H(421) 168.1 no
C(271) C(27) H(431) 46.7 no
H(43) C(27) H(421) 66.1 no
H(43) C(27) H(431) 77.7 no
H(421) C(27) H(431) 143.0 no
C(27) C(28) H(44) 127.3 no
C(27) C(28) H(431) 65.4 no
C(29) C(28) H(44) 127.3 no
C(29) C(28) H(431) 168.3 no
C(271) C(28) H(44) 145.3 no
C(271) C(28) H(431) 83.1 no
C(281) C(28) H(44) 105.4 no
C(281) C(28) H(431) 164.6 no
H(44) C(28) H(431) 62.3 no
C(28) C(29) H(45) 116.4 no
C(30) C(29) H(45) 116.4 no
C(271) C(29) H(45) 136.4 no
C(281) C(29) H(45) 64.0 no
C(291) C(29) H(45) 73.0 no
C(25) C(30) H(46) 117.7 no
C(29) C(30) H(46) 117.7 no
C(251) C(30) H(46) 131.7 no
C(291) C(30) H(46) 75.3 no
C(301) C(30) H(46) 69.2 no
C(25) C(31) H(47) 125.8 no
C(25) C(31) H(481) 160.7 no
C(32) C(31) H(47) 125.8 no
C(32) C(31) H(481) 57.1 no
C(251) C(31) H(47) 134.2 no
C(251) C(31) H(481) 153.2 no
C(311) C(31) H(47) 174.0 no
C(311) C(31) H(481) 104.9 no
C(301) C(31) H(47) 88.2 no
C(301) C(31) H(481) 155.3 no
C(321) C(31) H(47) 120.3 no
C(321) C(31) H(481) 50.4 no
H(47) C(31) H(481) 70.0 no
C(31) C(32) H(48) 120.0 no
C(31) C(32) H(49) 120.0 no
C(31) C(32) H(481) 38.5 no
C(31) C(32) H(491) 144.4 no
C(311) C(32) H(48) 44.5 no
C(311) C(32) H(49) 163.4 no
C(311) C(32) H(481) 112.1 no
C(311) C(32) H(491) 132.2 no
C(321) C(32) H(48) 129.3 no
C(321) C(32) H(49) 84.5 no
C(321) C(32) H(481) 38.2 no
C(321) C(32) H(491) 91.2 no
H(48) C(32) H(49) 120.0 no
H(48) C(32) H(481) 156.1 no
H(48) C(32) H(491) 92.3 no
H(49) C(32) H(481) 82.4 no
H(49) C(32) H(491) 31.5 no
H(481) C(32) H(491) 106.5 no
C(25) C(261) H(421) 127.2 no
C(26) C(261) H(421) 81.5 no
C(27) C(261) H(421) 86.3 no
C(251) C(261) H(421) 122.5 no
C(271) C(261) H(421) 122.5 no
C(27) C(271) H(431) 87.4 no
C(28) C(271) H(431) 64.7 no
C(29) C(271) H(431) 137.2 no
C(261) C(271) H(431) 115.5 no
C(281) C(271) H(431) 115.5 no
C(28) C(281) H(45) 172.4 no
C(28) C(281) H(441) 103.2 no
C(29) C(281) H(45) 81.4 no
C(29) C(281) H(441) 150.2 no
C(271) C(281) H(45) 167.2 no
C(271) C(281) H(441) 123.3 no
C(291) C(281) H(45) 53.8 no
C(291) C(281) H(441) 123.3 no
H(45) C(281) H(441) 69.5 no
C(29) C(291) H(45) 52.8 no
C(29) C(291) H(46) 142.5 no
C(29) C(291) H(451) 133.4 no
C(30) C(291) H(45) 145.1 no
C(30) C(291) H(46) 51.5 no
C(30) C(291) H(451) 133.4 no
C(281) C(291) H(45) 37.6 no
C(281) C(291) H(46) 157.2 no
C(281) C(291) H(451) 118.1 no
C(301) C(291) H(45) 161.0 no
C(301) C(291) H(46) 37.6 no
C(301) C(291) H(451) 118.1 no
H(45) C(291) H(46) 157.7 no
H(45) C(291) H(451) 80.6 no
H(46) C(291) H(451) 82.1 no
C(25) C(311) H(48) 156.3 no
C(25) C(311) H(471) 135.3 no
C(26) C(311) H(48) 146.8 no
C(26) C(311) H(471) 83.9 no
C(31) C(311) H(48) 101.8 no
C(31) C(311) H(471) 167.0 no
C(32) C(311) H(48) 47.9 no
C(32) C(311) H(471) 113.1 no
C(251) C(311) H(48) 167.7 no
C(251) C(311) H(471) 119.8 no
C(321) C(311) H(48) 55.9 no
C(321) C(311) H(471) 119.8 no
H(48) C(311) H(471) 65.3 no
C(25) C(301) H(46) 169.3 no
C(25) C(301) H(461) 111.3 no
C(30) C(301) H(46) 69.2 no
C(30) C(301) H(461) 144.4 no
C(31) C(301) H(46) 131.0 no
C(31) C(301) H(461) 55.9 no
C(251) C(301) H(46) 159.1 no
C(251) C(301) H(461) 123.1 no
C(291) C(301) H(46) 48.9 no
C(291) C(301) H(461) 123.1 no
H(46) C(301) H(461) 75.3 no
C(31) C(321) H(48) 115.9 no
C(31) C(321) H(49) 131.6 no
C(31) C(321) H(481) 43.2 no
C(31) C(321) H(491) 162.0 no
C(32) C(321) H(48) 40.6 no
C(32) C(321) H(49) 80.1 no
C(32) C(321) H(481) 132.2 no
C(32) C(321) H(491) 73.2 no
C(311) C(321) H(48) 41.1 no
C(311) C(321) H(49) 144.2 no
C(311) C(321) H(481) 120.0 no
C(311) C(321) H(491) 120.0 no
H(48) C(321) H(49) 103.6 no
H(48) C(321) H(481) 158.4 no
H(48) C(321) H(491) 79.8 no
H(49) C(321) H(481) 92.8 no
H(49) C(321) H(491) 30.7 no
H(481) C(321) H(491) 120.0 no
C(29) H(45) C(281) 34.6 no
C(29) H(45) C(291) 54.2 no
C(281) H(45) C(291) 88.6 no
C(30) H(46) C(291) 53.2 no
C(30) H(46) C(301) 41.7 no
C(291) H(46) C(301) 93.5 no
C(32) H(48) C(311) 87.5 no
C(32) H(48) C(321) 10.1 no
C(311) H(48) C(321) 83.0 no
C(32) H(49) C(321) 15.4 no
C(32) H(49) H(491) 69.8 no
C(321) H(49) H(491) 73.6 no
C(26) H(421) C(27) 77.4 no
C(26) H(421) C(261) 37.7 no
C(27) H(421) C(261) 39.7 no
C(27) H(431) C(28) 77.5 no
C(27) H(431) C(271) 45.9 no
C(28) H(431) C(271) 32.3 no
C(31) H(481) C(32) 84.4 no
C(31) H(481) C(321) 86.4 no
C(32) H(481) C(321) 9.6 no
C(32) H(491) C(321) 15.6 no
C(32) H(491) H(49) 78.7 no
C(321) H(491) H(49) 75.7 no

loop_
_geom_bond_atom_site_label_1
_geom_bond_atom_site_label_2
_geom_bond_distance
_geom_bond_publ_flag
O(1) C(3) 1.448(11) yes
O(2) C(7) 1.476(10) yes
O(3) C(12) 1.439(10) yes
O(4) C(24) 1.270(16) yes
N(1) C(24) 1.331(15) yes
C(1) C(2) 1.517(14) yes
C(1) C(10) 1.555(16) yes
C(2) C(3) 1.524(16) yes
C(3) C(4) 1.502(16) yes
C(4) C(5) 1.541(15) yes
C(5) C(6) 1.541(16) yes
C(5) C(10) 1.561(15) yes
C(6) C(7) 1.510(12) yes
C(7) C(8) 1.516(15) yes
C(8) C(9) 1.526(15) yes
C(8) C(14) 1.496(11) yes
C(9) C(10) 1.576(11) yes
C(9) C(11) 1.552(14) yes
C(10) C(19) 1.513(12) yes
C(11) C(12) 1.537(10) yes
C(12) C(13) 1.532(15) yes
C(13) C(14) 1.593(15) yes
C(13) C(17) 1.563(11) yes
C(13) C(18) 1.507(13) yes
C(14) C(15) 1.516(15) yes
C(15) C(16) 1.525(13) yes
C(16) C(17) 1.597(16) yes
C(17) C(20) 1.491(14) yes
C(20) C(21) 1.541(16) yes
C(20) C(22) 1.534(11) yes
C(22) C(23) 1.499(16) yes
C(23) C(24) 1.464(13) yes
C(25) C(26) 1.40(5) yes
C(25) C(30) 1.41(4) yes
C(25) C(31) 1.48(4) yes
C(26) C(27) 1.39(3) yes
C(27) C(28) 1.39(4) yes
C(28) C(29) 1.39(6) yes
C(29) C(30) 1.39(3) yes
C(31) C(32) 1.33(6) yes
C(251) C(261) 1.40(5) yes
C(251) C(311) 1.45(4) yes
C(251) C(301) 1.41(5) yes
C(261) C(271) 1.41(3) yes
C(271) C(281) 1.39(5) yes
C(281) C(291) 1.40(6) yes
C(291) C(301) 1.54(4) yes
C(311) C(321) 1.34(6) yes
O(1) H(39) 0.829 no
O(3) H(41) 0.825 no
N(1) H(37) 0.870 no
N(1) H(38) 0.870 no
C(1) H(1) 0.980 no
C(1) H(2) 0.980 no
C(2) H(3) 0.980 no
C(2) H(4) 0.980 no
C(3) H(5) 0.990 no
C(4) H(6) 0.980 no
C(4) H(7) 0.980 no
C(5) H(8) 0.990 no
C(6) H(9) 0.980 no
C(6) H(10) 0.980 no
C(7) H(11) 0.990 no
C(8) H(12) 0.990 no
C(9) H(13) 0.990 no
C(11) H(14) 0.980 no
C(11) H(15) 0.980 no
C(12) H(16) 0.990 no
C(14) H(17) 0.990 no
C(15) H(18) 0.980 no
C(15) H(19) 0.980 no
C(16) H(20) 0.980 no
C(16) H(21) 0.980 no
C(17) H(22) 0.990 no
C(18) H(23) 0.970 no
C(18) H(24) 0.970 no
C(18) H(25) 0.970 no
C(19) H(26) 0.970 no
C(19) H(27) 0.970 no
C(19) H(28) 0.970 no
C(20) H(29) 0.990 no
C(21) H(30) 0.970 no
C(21) H(31) 0.970 no
C(21) H(32) 0.970 no
C(22) H(33) 0.980 no
C(22) H(34) 0.980 no
C(23) H(35) 0.980 no
C(23) H(36) 0.980 no
C(261) H(421) 0.940 no
C(271) H(431) 0.940 no
C(281) H(45) 0.855 no
C(281) H(441) 0.940 no
C(291) H(45) 1.130 no
C(291) H(46) 1.162 no
C(291) H(451) 0.940 no
C(311) H(48) 0.888 no
C(311) H(471) 0.940 no
C(301) H(46) 0.940 no
C(301) H(461) 0.940 no
C(321) H(48) 1.117 no
C(321) H(49) 0.950 no
C(321) H(481) 0.940 no
C(321) H(491) 0.940 no
H(49) H(491) 0.501 no

loop_
_geom_contact_atom_site_label_1
_geom_contact_atom_site_label_2
_geom_contact_distance
_geom_contact_site_symmetry_2
O(1) O(2) 2.660(11) 2_655
O(1) O(3) 2.815(11) 2_645
O(1) C(11) 3.483(13) 2_645
O(2) O(1) 2.660(11) 2_645
O(2) N(1) 2.900(8) 2_646
O(2) C(2) 3.489(13) 2_645
O(2) C(3) 3.568(12) 2_645
O(3) O(1) 2.815(11) 2_655
O(3) O(4) 2.760(10) 2_656
O(3) C(281) 3.58(4) 1_655
O(4) O(3) 2.760(10) 2_646
O(4) C(21) 3.427(17) 2_646
O(4) C(29) 3.59(4) 2_546
O(4) C(291) 3.08(3) 2_546
N(1) O(2) 2.900(8) 2_656
N(1) C(14) 3.524(14) 2_656
N(1) C(281) 3.56(4) 2_556
C(2) O(2) 3.489(13) 2_655
C(3) O(2) 3.568(12) 2_655
C(11) O(1) 3.483(13) 2_655
C(14) N(1) 3.524(14) 2_646
C(21) O(4) 3.427(17) 2_656
C(21) C(31) 3.33(4) 2_556
C(25) C(251) 0.41(5) .
C(25) C(261) 1.78(5) .
C(25) C(271) 2.63(4) .
C(25) C(281) 2.97(4) .
C(25) C(291) 2.35(4) .
C(25) C(311) 1.51(4) .
C(25) C(311) 3.60(5) 2_556
C(25) C(301) 1.10(5) .
C(25) C(321) 2.26(4) .
C(26) C(31) 3.57(5) 2_546
C(26) C(251) 1.00(5) .
C(26) C(261) 0.66(3) .
C(26) C(271) 2.03(3) .
C(26) C(281) 3.00(4) .
C(26) C(291) 3.04(5) .
C(26) C(311) 1.70(4) .
C(26) C(301) 2.33(5) .
C(26) C(321) 2.97(5) .
C(27) C(251) 2.08(4) .
C(27) C(261) 0.74(3) .
C(27) C(271) 0.93(3) .
C(27) C(281) 2.27(5) .
C(27) C(291) 2.95(5) .
C(27) C(311) 3.09(4) .
C(27) C(301) 2.96(5) .
C(28) C(251) 2.81(4) .
C(28) C(261) 1.91(4) .
C(28) C(271) 0.51(4) .
C(28) C(281) 1.14(6) .
C(28) C(291) 2.34(6) .
C(28) C(301) 3.07(5) .
C(29) O(4) 3.59(4) 2_556
C(29) C(251) 2.44(4) .
C(29) C(261) 2.31(5) .
C(29) C(271) 1.45(5) .
C(29) C(281) 0.54(4) .
C(29) C(291) 0.96(5) .
C(29) C(301) 2.05(3) .
C(30) C(251) 1.58(4) .
C(30) C(261) 2.28(5) .
C(30) C(271) 2.29(4) .
C(30) C(281) 1.93(4) .
C(30) C(291) 0.96(4) .
C(30) C(311) 2.92(4) .
C(30) C(311) 3.53(5) 2_556
C(30) C(301) 0.67(3) .
C(30) C(321) 3.50(5) .
C(31) C(21) 3.33(4) 2_546
C(31) C(26) 3.57(5) 2_556
C(31) C(251) 1.81(4) .
C(31) C(261) 3.19(4) .
C(31) C(291) 3.33(4) .
C(31) C(311) 1.60(5) .
C(31) C(301) 1.80(4) .
C(31) C(321) 1.22(6) .
C(32) C(251) 2.43(5) .
C(32) C(261) 3.56(5) .
C(32) C(311) 1.26(6) .
C(32) C(301) 3.00(5) .
C(32) C(321) 0.25(9) .
C(251) C(25) 0.41(5) .
C(251) C(26) 1.00(5) .
C(251) C(27) 2.08(4) .
C(251) C(28) 2.81(4) .
C(251) C(29) 2.44(4) .
C(251) C(30) 1.58(4) .
C(251) C(31) 1.81(4) .
C(251) C(32) 2.43(5) .
C(251) C(271) 2.37(4) .
C(251) C(281) 2.89(4) .
C(251) C(291) 2.47(4) .
C(251) C(321) 2.42(5) .
C(261) C(25) 1.78(5) .
C(261) C(26) 0.66(3) .
C(261) C(27) 0.74(3) .
C(261) C(28) 1.91(4) .
C(261) C(29) 2.31(5) .
C(261) C(30) 2.28(5) .
C(261) C(31) 3.19(4) .
C(261) C(32) 3.56(5) .
C(261) C(281) 2.53(5) .
C(261) C(291) 2.84(5) .
C(261) C(311) 2.35(4) .
C(261) C(301) 2.49(5) .
C(271) C(25) 2.63(4) .
C(271) C(26) 2.03(3) .
C(271) C(27) 0.93(3) .
C(271) C(28) 0.51(4) .
C(271) C(29) 1.45(5) .
C(271) C(30) 2.29(4) .
C(271) C(251) 2.37(4) .
C(271) C(291) 2.33(5) .
C(271) C(301) 2.81(4) .
C(281) O(3) 3.58(4) 1_455
C(281) N(1) 3.56(4) 2_546
C(281) C(25) 2.97(4) .
C(281) C(26) 3.00(4) .
C(281) C(27) 2.27(5) .
C(281) C(28) 1.14(6) .
C(281) C(29) 0.54(4) .
C(281) C(30) 1.93(4) .
C(281) C(251) 2.89(4) .
C(281) C(261) 2.53(5) .
C(281) C(301) 2.59(4) .
C(291) O(4) 3.08(3) 2_556
C(291) C(25) 2.35(4) .
C(291) C(26) 3.04(5) .
C(291) C(27) 2.95(5) .
C(291) C(28) 2.34(6) .
C(291) C(29) 0.96(5) .
C(291) C(30) 0.96(4) .
C(291) C(31) 3.33(4) .
C(291) C(251) 2.47(4) .
C(291) C(261) 2.84(5) .
C(291) C(271) 2.33(5) .
C(311) C(25) 1.51(4) .
C(311) C(25) 3.60(5) 2_546
C(311) C(26) 1.70(4) .
C(311) C(27) 3.09(4) .
C(311) C(30) 2.92(4) .
C(311) C(30) 3.53(5) 2_546
C(311) C(31) 1.60(5) .
C(311) C(32) 1.26(6) .
C(311) C(261) 2.35(4) .
C(311) C(301) 2.53(4) .
C(311) C(301) 3.51(5) 2_546
C(301) C(25) 1.10(5) .
C(301) C(26) 2.33(5) .
C(301) C(27) 2.96(5) .
C(301) C(28) 3.07(5) .
C(301) C(29) 2.05(3) .
C(301) C(30) 0.67(3) .
C(301) C(31) 1.80(4) .
C(301) C(32) 3.00(5) .
C(301) C(261) 2.49(5) .
C(301) C(271) 2.81(4) .
C(301) C(281) 2.59(4) .
C(301) C(311) 2.53(4) .
C(301) C(311) 3.51(5) 2_556
C(301) C(321) 2.92(5) .
C(321) C(25) 2.26(4) .
C(321) C(26) 2.97(5) .
C(321) C(30) 3.50(5) .
C(321) C(31) 1.22(6) .
C(321) C(32) 0.25(9) .
C(321) C(251) 2.42(5) .
C(321) C(301) 2.92(5) .
O(1) H(2) 3.518 2_645
O(1) H(3) 2.891 2_645
O(1) H(6) 3.498 2_655
O(1) H(10) 3.524 2_655
O(1) H(14) 2.729 2_645
O(1) H(37) 3.060 1_554
O(1) H(40) 1.915 2_655
O(1) H(41) 2.761 2_645
O(1) H(441) 3.401 2_545
O(2) H(3) 3.494 2_645
O(2) H(4) 2.940 2_645
O(2) H(14) 3.316 1_545
O(2) H(16) 3.568 1_545
O(2) H(37) 2.046 2_646
O(2) H(38) 3.349 2_646
O(2) H(39) 3.111 2_645
O(2) H(40) 0.825 .
O(2) H(41) 3.595 1_545
O(3) H(5) 3.574 2_655
O(3) H(39) 2.084 2_655
O(3) H(40) 3.569 1_565
O(3) H(45) 2.930 1_655
O(3) H(441) 2.951 1_655
O(3) H(451) 3.172 1_655
O(4) H(5) 3.203 1_556
O(4) H(16) 3.418 2_646
O(4) H(18) 3.337 2_656
O(4) H(31) 3.572 2_646
O(4) H(32) 2.529 2_646
O(4) H(39) 3.372 1_556
O(4) H(41) 1.959 2_646
O(4) H(45) 2.822 2_546
O(4) H(46) 3.326 2_546
O(4) H(441) 3.431 2_546
O(4) H(451) 2.268 2_546
N(1) H(4) 2.960 1_556
N(1) H(5) 3.336 1_556
N(1) H(17) 2.661 2_656
N(1) H(18) 3.119 2_656
N(1) H(20) 3.438 2_656
N(1) H(40) 3.214 2_656
N(1) H(41) 3.549 2_646
C(1) H(431) 3.488 2_555
C(2) H(6) 3.050 2_655
C(2) H(7) 3.564 2_655
C(2) H(37) 3.337 1_554
C(2) H(39) 3.541 2_655
C(2) H(40) 3.051 2_655
C(3) H(3) 3.534 2_645
C(3) H(37) 3.339 1_554
C(3) H(40) 2.952 2_655
C(3) H(41) 3.570 2_645
C(3) H(441) 3.103 2_545
C(4) H(3) 3.001 2_645
C(4) H(4) 3.577 2_645
C(4) H(40) 2.940 .
C(4) H(44) 3.233 2_545
C(4) H(441) 3.162 2_545
C(5) H(40) 3.241 .
C(5) H(44) 3.481 2_545
C(6) H(14) 3.440 1_545
C(6) H(24) 3.121 2_545
C(6) H(28) 3.496 2_545
C(6) H(40) 2.538 .
C(7) H(14) 3.336 1_545
C(7) H(26) 3.543 2_545
C(7) H(28) 3.271 2_545
C(7) H(37) 3.331 2_646
C(7) H(40) 1.924 .
C(8) H(28) 3.391 2_545
C(8) H(40) 3.107 .
C(9) H(39) 3.494 2_655
C(11) H(10) 3.594 1_565
C(11) H(11) 3.361 1_565
C(11) H(26) 3.511 2_555
C(11) H(39) 2.996 2_655
C(12) H(11) 3.523 1_565
C(12) H(39) 3.009 2_655
C(14) H(37) 3.155 2_646
C(14) H(40) 3.560 .
C(15) H(31) 3.250 1_545
C(15) H(37) 3.377 2_646
C(15) H(47) 3.312 2_546
C(16) H(34) 3.507 2_646
C(16) H(47) 3.037 2_546
C(16) H(461) 3.182 2_546
C(18) H(8) 3.561 2_555
C(18) H(9) 3.166 2_555
C(18) H(43) 3.465 .
C(19) H(9) 3.365 2_555
C(19) H(11) 2.994 2_555
C(19) H(12) 3.525 2_555
C(19) H(15) 3.505 2_545
C(19) H(19) 3.458 2_555
C(21) H(18) 3.221 1_565
C(21) H(20) 3.599 1_565
C(21) H(47) 3.034 2_556
C(21) H(461) 3.300 2_556
C(21) H(481) 3.476 2_556
C(22) H(20) 3.426 2_656
C(22) H(32) 3.325 2_646
C(23) H(451) 3.555 2_546
C(24) H(5) 3.392 1_556
C(24) H(18) 3.398 2_656
C(24) H(20) 3.434 2_656
C(24) H(32) 3.321 2_646
C(24) H(41) 3.089 2_646
C(24) H(451) 3.175 2_546
C(25) H(30) 3.109 2_546
C(25) H(35) 3.032 2_546
C(25) H(42) 2.037 .
C(25) H(42) 3.069 2_556
C(25) H(43) 3.242 .
C(25) H(45) 3.290 .
C(25) H(46) 2.029 .
C(25) H(47) 2.171 .
C(25) H(48) 2.349 .
C(25) H(48) 3.249 2_556
C(25) H(49) 3.178 .
C(25) H(421) 2.467 .
C(25) H(431) 3.504 .
C(25) H(451) 3.133 .
C(25) H(461) 1.685 .
C(25) H(471) 2.275 .
C(25) H(471) 2.813 2_556
C(25) H(481) 2.288 .
C(25) H(491) 3.160 .
C(26) H(35) 3.362 2_546
C(26) H(36) 3.585 2_546
C(26) H(42) 0.940 .
C(26) H(43) 1.976 .
C(26) H(44) 3.389 .
C(26) H(46) 3.169 .
C(26) H(47) 3.501 .
C(26) H(47) 3.578 2_546
C(26) H(48) 2.489 .
C(26) H(48) 3.591 2_556
C(26) H(421) 1.066 .
C(26) H(431) 2.665 .
C(26) H(461) 3.072 .
C(26) H(471) 1.852 .
C(26) H(471) 3.495 2_556
C(26) H(481) 3.367 .
C(26) H(481) 3.506 2_546
C(27) H(23) 3.200 .
C(27) H(42) 2.028 .
C(27) H(43) 0.940 .
C(27) H(44) 2.093 .
C(27) H(45) 3.079 .
C(27) H(46) 3.546 .
C(27) H(421) 1.160 .
C(27) H(431) 1.289 .
C(27) H(441) 2.983 .
C(27) H(471) 3.146 .
C(27) H(481) 3.547 2_546
C(28) H(7) 3.233 2_555
C(28) H(8) 3.459 2_555
C(28) H(38) 2.978 2_546
C(28) H(42) 3.336 .
C(28) H(43) 1.969 .
C(28) H(44) 0.940 .
C(28) H(45) 1.995 .
C(28) H(46) 3.296 .
C(28) H(421) 2.545 .
C(28) H(431) 0.856 .
C(28) H(441) 1.638 .
C(28) H(451) 3.109 .
C(29) H(5) 3.466 2_555
C(29) H(35) 3.228 2_546
C(29) H(38) 2.863 2_546
C(29) H(43) 3.069 .
C(29) H(44) 2.098 .
C(29) H(45) 0.940 .
C(29) H(46) 2.008 .
C(29) H(48) 3.324 2_556
C(29) H(421) 3.206 .
C(29) H(431) 2.235 .
C(29) H(441) 1.434 .
C(29) H(451) 1.743 .
C(29) H(461) 2.900 .
C(29) H(471) 3.405 2_556
C(29) H(491) 3.509 2_556
C(30) H(30) 3.174 2_546
C(30) H(35) 2.974 2_546
C(30) H(38) 3.547 2_546
C(30) H(42) 3.182 .
C(30) H(42) 3.287 2_556
C(30) H(43) 3.548 .
C(30) H(44) 3.359 .
C(30) H(45) 1.995 .
C(30) H(46) 0.940 .
C(30) H(47) 2.666 .
C(30) H(48) 2.988 2_556
C(30) H(421) 3.201 .
C(30) H(431) 3.222 .
C(30) H(441) 2.789 .
C(30) H(451) 1.746 .
C(30) H(461) 1.534 .
C(30) H(471) 2.672 2_556
C(30) H(481) 3.228 .
C(31) H(21) 3.199 2_556
C(31) H(29) 3.580 2_546
C(31) H(30) 2.686 2_546
C(31) H(31) 3.165 2_546
C(31) H(42) 2.935 .
C(31) H(42) 2.832 2_556
C(31) H(43) 3.457 2_556
C(31) H(46) 2.516 .
C(31) H(47) 0.940 .
C(31) H(48) 1.980 .
C(31) H(49) 1.980 .
C(31) H(421) 2.911 2_556
C(31) H(461) 1.490 .
C(31) H(471) 2.522 .
C(31) H(471) 3.131 2_556
C(31) H(481) 0.835 .
C(31) H(491) 2.132 .
C(32) H(25) 3.578 2_546
C(32) H(29) 3.544 2_546
C(32) H(30) 3.509 2_546
C(32) H(31) 3.594 2_546
C(32) H(36) 3.585 .
C(32) H(42) 2.740 .
C(32) H(42) 3.459 2_556
C(32) H(47) 2.033 .
C(32) H(48) 0.940 .
C(32) H(49) 0.940 .
C(32) H(421) 3.314 2_556
C(32) H(461) 2.824 .
C(32) H(471) 1.848 .
C(32) H(481) 1.126 .
C(32) H(491) 0.900 .
C(251) H(30) 3.409 2_546
C(251) H(35) 3.082 2_546
C(251) H(42) 1.686 .
C(251) H(42) 3.254 2_556
C(251) H(43) 2.855 .
C(251) H(45) 3.309 .
C(251) H(46) 2.313 .
C(251) H(47) 2.555 .
C(251) H(48) 2.328 .
C(251) H(48) 3.259 2_556
C(251) H(49) 3.350 .
C(251) H(421) 2.062 .
C(251) H(431) 3.206 .
C(251) H(451) 3.314 .
C(251) H(461) 2.078 .
C(251) H(471) 2.086 .
C(251) H(471) 2.930 2_556
C(251) H(481) 2.582 .
C(251) H(491) 3.278 .
C(261) H(23) 3.576 .
C(261) H(35) 3.360 2_546
C(261) H(42) 1.430 .
C(261) H(43) 1.461 .
C(261) H(44) 2.743 .
C(261) H(45) 3.242 .
C(261) H(46) 3.209 .
C(261) H(48) 3.148 .
C(261) H(48) 3.579 2_556
C(261) H(431) 2.006 .
C(261) H(441) 3.370 .
C(261) H(461) 3.341 .
C(261) H(471) 2.475 .
C(261) H(481) 3.516 2_546
C(271) H(35) 3.450 2_546
C(271) H(38) 3.058 2_546
C(271) H(42) 2.836 .
C(271) H(43) 1.651 .
C(271) H(44) 1.386 .
C(271) H(45) 2.229 .
C(271) H(46) 3.164 .
C(271) H(421) 2.076 .
C(271) H(441) 2.060 .
C(271) H(451) 3.184 .
C(281) H(5) 3.163 2_555
C(281) H(7) 3.281 2_555
C(281) H(35) 3.455 2_546
C(281) H(38) 2.724 2_546
C(281) H(41) 3.523 1_455
C(281) H(43) 3.034 .
C(281) H(44) 1.663 .
C(281) H(46) 2.511 .
C(281) H(421) 3.361 .
C(281) H(431) 1.983 .
C(281) H(451) 2.021 .
C(281) H(461) 3.436 .
C(291) H(30) 3.534 2_546
C(291) H(35) 3.111 2_546
C(291) H(38) 3.126 2_546
C(291) H(41) 3.474 1_455
C(291) H(44) 3.041 .
C(291) H(47) 3.426 .
C(291) H(48) 3.326 2_556
C(291) H(431) 3.170 .
C(291) H(441) 2.071 .
C(291) H(461) 2.198 .
C(291) H(471) 3.165 2_556
C(311) H(36) 3.228 .
C(311) H(42) 1.512 .
C(311) H(42) 3.399 2_556
C(311) H(43) 3.594 .
C(311) H(46) 3.446 .
C(311) H(46) 3.574 2_546
C(311) H(47) 2.534 .
C(311) H(49) 2.182 .
C(311) H(421) 2.494 .
C(311) H(461) 2.766 .
C(311) H(471) 3.526 2_556
C(311) H(481) 1.984 .
C(311) H(491) 1.984 .
H(1) H(43) 3.057 2_555
H(1) H(44) 3.301 2_555
H(1) H(49) 3.062 1_554
H(1) H(431) 2.940 2_555
H(1) H(491) 3.136 1_554
H(2) O(1) 3.518 2_655
H(2) H(10) 2.653 1_565
H(2) H(39) 3.489 2_655
H(2) H(44) 3.217 2_555
H(2) H(431) 3.228 2_555
H(3) O(1) 2.891 2_655
H(3) O(2) 3.494 2_655
H(3) C(3) 3.534 2_655
H(3) C(4) 3.001 2_655
H(3) H(6) 2.505 2_655
H(3) H(7) 2.720 2_655
H(3) H(39) 2.688 2_655
H(3) H(40) 2.999 2_655
H(4) O(2) 2.940 2_655
H(4) N(1) 2.960 1_554
H(4) C(4) 3.577 2_655
H(4) H(6) 2.722 2_655
H(4) H(37) 2.570 1_554
H(4) H(38) 3.097 1_554
H(4) H(40) 2.717 2_655
H(4) H(44) 3.193 2_555
H(4) H(431) 3.396 2_555
H(5) O(3) 3.574 2_645
H(5) O(4) 3.203 1_554
H(5) N(1) 3.336 1_554
H(5) C(24) 3.392 1_554
H(5) C(29) 3.466 2_545
H(5) C(281) 3.163 2_545
H(5) H(37) 3.110 1_554
H(5) H(40) 3.389 2_655
H(5) H(41) 3.265 2_645
H(5) H(44) 3.414 2_545
H(5) H(45) 2.913 2_545
H(5) H(441) 2.530 2_545
H(5) H(491) 3.386 1_554
H(6) O(1) 3.498 2_645
H(6) C(2) 3.050 2_645
H(6) H(3) 2.505 2_645
H(6) H(4) 2.722 2_645
H(6) H(40) 2.316 .
H(7) C(2) 3.564 2_645
H(7) C(28) 3.233 2_545
H(7) C(281) 3.281 2_545
H(7) H(3) 2.720 2_645
H(7) H(40) 2.954 .
H(7) H(44) 2.443 2_545
H(7) H(45) 3.461 2_545
H(7) H(431) 3.316 2_545
H(7) H(441) 2.497 2_545
H(8) C(18) 3.561 2_545
H(8) C(28) 3.459 2_545
H(8) H(24) 3.205 2_545
H(8) H(25) 3.180 2_545
H(8) H(44) 2.987 2_545
H(8) H(49) 3.087 1_554
H(8) H(431) 3.451 2_545
H(8) H(441) 3.450 2_545
H(8) H(491) 3.201 1_554
H(9) C(18) 3.166 2_545
H(9) C(19) 3.365 2_545
H(9) H(12) 3.342 2_545
H(9) H(15) 2.763 2_545
H(9) H(23) 3.590 2_545
H(9) H(24) 2.299 2_545
H(9) H(25) 3.307 2_545
H(9) H(26) 3.013 2_545
H(9) H(28) 2.820 2_545
H(9) H(40) 3.409 .
H(10) O(1) 3.524 2_645
H(10) C(11) 3.594 1_545
H(10) H(2) 2.653 1_545
H(10) H(14) 2.757 1_545
H(10) H(15) 3.570 1_545
H(10) H(24) 3.221 2_545
H(10) H(40) 2.363 .
H(10) H(44) 3.172 2_545
H(10) H(431) 3.566 2_545
H(11) C(11) 3.361 1_545
H(11) C(12) 3.523 1_545
H(11) C(19) 2.994 2_545
H(11) H(14) 2.900 1_545
H(11) H(15) 3.207 1_545
H(11) H(16) 2.831 1_545
H(11) H(26) 2.759 2_545
H(11) H(27) 3.033 2_545
H(11) H(28) 2.692 2_545
H(11) H(40) 2.344 .
H(12) C(19) 3.525 2_545
H(12) H(9) 3.342 2_555
H(12) H(28) 2.680 2_545
H(13) H(39) 2.952 2_655
H(13) H(40) 3.274 .
H(14) O(1) 2.729 2_655
H(14) O(2) 3.316 1_565
H(14) C(6) 3.440 1_565
H(14) C(7) 3.336 1_565
H(14) H(10) 2.757 1_565
H(14) H(11) 2.900 1_565
H(14) H(39) 2.417 2_655
H(14) H(40) 2.791 1_565
H(15) C(19) 3.505 2_555
H(15) H(9) 2.763 2_555
H(15) H(10) 3.570 1_565
H(15) H(11) 3.207 1_565
H(15) H(26) 2.658 2_555
H(15) H(27) 3.549 2_555
H(16) O(2) 3.568 1_565
H(16) O(4) 3.418 2_656
H(16) H(11) 2.831 1_565
H(16) H(18) 2.811 1_565
H(16) H(27) 3.596 2_555
H(16) H(39) 3.327 2_655
H(16) H(40) 3.482 1_565
H(17) N(1) 2.661 2_646
H(17) H(37) 2.348 2_646
H(17) H(38) 2.656 2_646
H(17) H(40) 3.199 .
H(18) O(4) 3.337 2_646
H(18) N(1) 3.119 2_646
H(18) C(21) 3.221 1_545
H(18) C(24) 3.398 2_646
H(18) H(16) 2.811 1_545
H(18) H(30) 3.470 1_545
H(18) H(31) 2.610 1_545
H(18) H(32) 3.120 1_545
H(18) H(37) 2.811 2_646
H(18) H(40) 3.429 .
H(18) H(41) 3.513 1_545
H(18) H(47) 3.477 2_546
H(19) C(19) 3.458 2_545
H(19) H(27) 2.885 2_545
H(19) H(28) 3.176 2_545
H(19) H(31) 3.211 1_545
H(19) H(43) 3.466 .
H(19) H(47) 2.920 2_546
H(19) H(481) 3.255 2_546
H(20) N(1) 3.438 2_646
H(20) C(21) 3.599 1_545
H(20) C(22) 3.426 2_646
H(20) C(24) 3.434 2_646
H(20) H(30) 3.307 1_545
H(20) H(31) 3.497 1_545
H(20) H(32) 3.404 1_545
H(20) H(34) 2.527 2_646
H(20) H(38) 3.573 2_646
H(20) H(46) 3.423 2_546
H(20) H(47) 3.246 2_546
H(20) H(461) 3.150 2_546
H(21) C(31) 3.199 2_546
H(21) H(30) 3.551 1_545
H(21) C(301) 3.299 2_546
H(21) H(42) 3.326 .
H(21) H(43) 3.408 .
H(21) H(46) 2.945 2_546
H(21) H(47) 2.312 2_546
H(21) H(421) 3.157 .
H(21) H(461) 2.414 2_546
H(21) H(481) 3.150 2_546
H(22) H(38) 3.268 2_646
H(22) H(451) 3.103 1_655
H(23) C(27) 3.200 .
H(23) C(261) 3.576 .
H(23) H(9) 3.590 2_555
H(23) H(43) 2.577 .
H(23) H(421) 3.124 .
H(23) H(431) 3.294 .
H(24) C(6) 3.121 2_555
H(24) H(8) 3.205 2_555
H(24) H(9) 2.299 2_555
H(24) H(10) 3.221 2_555
H(24) H(26) 3.309 2_555
H(24) H(27) 3.488 2_555
H(25) C(32) 3.578 2_556
H(25) H(8) 3.180 2_555
H(25) H(9) 3.307 2_555
H(25) H(26) 3.526 2_555
H(25) H(27) 3.008 2_555
H(25) H(49) 3.101 2_556
H(25) H(491) 3.481 2_556
H(26) C(7) 3.543 2_555
H(26) C(11) 3.511 2_545
H(26) H(9) 3.013 2_555
H(26) H(11) 2.759 2_555
H(26) H(15) 2.658 2_545
H(26) H(24) 3.309 2_545
H(26) H(25) 3.526 2_545
H(26) H(28) 3.308 2_545
H(27) H(11) 3.033 2_555
H(27) H(15) 3.549 2_545
H(27) H(16) 3.596 2_545
H(27) H(19) 2.885 2_555
H(27) H(24) 3.488 2_545
H(27) H(25) 3.008 2_545
H(27) H(49) 3.086 1_554
H(27) H(481) 3.593 1_554
H(27) H(491) 3.459 1_554
H(28) C(6) 3.496 2_555
H(28) C(7) 3.271 2_555
H(28) C(8) 3.391 2_555
H(28) H(9) 2.820 2_555
H(28) H(11) 2.692 2_555
H(28) H(12) 2.680 2_555
H(28) H(19) 3.176 2_555
H(28) H(26) 3.308 2_555
H(29) C(31) 3.580 2_556
H(29) C(32) 3.544 2_556
H(29) H(42) 3.593 .
H(29) H(421) 3.537 .
H(30) C(25) 3.109 2_556
H(30) C(30) 3.174 2_556
H(30) C(31) 2.686 2_556
H(30) C(32) 3.509 2_556
H(30) C(251) 3.409 2_556
H(30) C(291) 3.534 2_556
H(30) H(18) 3.470 1_565
H(30) H(20) 3.307 1_565
H(30) H(21) 3.551 1_565
H(30) H(34) 3.430 2_656
H(30) C(301) 2.767 2_556
H(30) C(321) 3.526 2_556
H(30) H(46) 2.968 2_556
H(30) H(47) 2.443 2_556
H(30) H(461) 2.441 2_556
H(30) H(481) 3.027 2_556
H(31) O(4) 3.572 2_656
H(31) C(15) 3.250 1_565
H(31) C(31) 3.165 2_556
H(31) C(32) 3.594 2_556
H(31) H(18) 2.610 1_565
H(31) H(19) 3.211 1_565
H(31) H(20) 3.497 1_565
H(31) H(47) 2.764 2_556
H(31) H(49) 3.529 2_556
H(31) H(461) 3.377 2_556
H(31) H(481) 3.078 2_556
H(32) O(4) 2.529 2_656
H(32) C(22) 3.325 2_656
H(32) C(24) 3.321 2_656
H(32) H(18) 3.120 1_565
H(32) H(20) 3.404 1_565
H(32) H(33) 2.795 2_656
H(32) H(34) 3.012 2_656
H(32) H(451) 3.434 1_655
H(33) H(32) 2.795 2_646
H(33) H(34) 3.263 2_646
H(33) H(46) 3.097 2_546
H(33) H(451) 3.040 2_546
H(33) H(461) 3.472 2_546
H(34) C(16) 3.507 2_656
H(34) H(20) 2.527 2_656
H(34) H(30) 3.430 2_646
H(34) H(32) 3.012 2_646
H(34) H(33) 3.263 2_656
H(35) C(25) 3.032 2_556
H(35) C(26) 3.362 2_556
H(35) C(29) 3.228 2_556
H(35) C(30) 2.974 2_556
H(35) C(251) 3.082 2_556
H(35) C(261) 3.360 2_556
H(35) C(271) 3.450 2_556
H(35) C(281) 3.455 2_556
H(35) C(291) 3.111 2_556
H(35) C(301) 2.983 2_556
H(35) H(46) 3.341 2_556
H(35) H(451) 3.520 2_556
H(35) H(461) 3.393 2_556
H(36) C(26) 3.585 2_556
H(36) C(32) 3.585 .
H(36) C(311) 3.228 .
H(36) C(321) 3.539 .
H(36) H(42) 3.413 .
H(36) H(46) 3.231 2_546
H(36) H(48) 3.140 .
H(36) H(451) 3.279 2_546
H(36) H(471) 2.903 .
H(36) H(491) 3.465 .
H(37) O(1) 3.060 1_556
H(37) O(2) 2.046 2_656
H(37) C(2) 3.337 1_556
H(37) C(3) 3.339 1_556
H(37) C(7) 3.331 2_656
H(37) C(14) 3.155 2_656
H(37) C(15) 3.377 2_656
H(37) H(4) 2.570 1_556
H(37) H(5) 3.110 1_556
H(37) H(17) 2.348 2_656
H(37) H(18) 2.811 2_656
H(37) H(39) 3.367 1_556
H(37) H(40) 2.350 2_656
H(37) H(41) 3.214 2_646
H(38) O(2) 3.349 2_656
H(38) C(28) 2.978 2_556
H(38) C(29) 2.863 2_556
H(38) C(30) 3.547 2_556
H(38) C(271) 3.058 2_556
H(38) C(281) 2.724 2_556
H(38) C(291) 3.126 2_556
H(38) H(4) 3.097 1_556
H(38) H(17) 2.656 2_656
H(38) H(20) 3.573 2_656
H(38) H(22) 3.268 2_656
H(38) H(44) 3.140 2_556
H(38) H(45) 2.860 2_556
H(38) H(431) 3.282 2_556
H(38) H(441) 2.838 2_556
H(38) H(451) 3.391 2_556
H(39) O(2) 3.111 2_655
H(39) O(3) 2.084 2_645
H(39) O(4) 3.372 1_554
H(39) C(2) 3.541 2_645
H(39) C(9) 3.494 2_645
H(39) C(11) 2.996 2_645
H(39) C(12) 3.009 2_645
H(39) H(2) 3.489 2_645
H(39) H(3) 2.688 2_645
H(39) H(13) 2.952 2_645
H(39) H(14) 2.417 2_645
H(39) H(16) 3.327 2_645
H(39) H(37) 3.367 1_554
H(39) H(40) 2.415 2_655
H(39) H(41) 2.173 2_645
H(39) H(45) 3.342 2_545
H(39) H(441) 2.867 2_545
H(40) O(1) 1.915 2_645
H(40) O(2) 0.825 .
H(40) O(3) 3.569 1_545
H(40) N(1) 3.214 2_646
H(40) C(2) 3.051 2_645
H(40) C(3) 2.952 2_645
H(40) C(4) 2.940 .
H(40) C(5) 3.241 .
H(40) C(6) 2.538 .
H(40) C(7) 1.924 .
H(40) C(8) 3.107 .
H(40) C(14) 3.560 .
H(40) H(3) 2.999 2_645
H(40) H(4) 2.717 2_645
H(40) H(5) 3.389 2_645
H(40) H(6) 2.316 .
H(40) H(7) 2.954 .
H(40) H(9) 3.409 .
H(40) H(10) 2.363 .
H(40) H(11) 2.344 .
H(40) H(13) 3.274 .
H(40) H(14) 2.791 1_545
H(40) H(16) 3.482 1_545
H(40) H(17) 3.199 .
H(40) H(18) 3.429 .
H(40) H(37) 2.350 2_646
H(40) H(39) 2.415 2_645
H(40) H(41) 3.314 1_545
H(41) O(1) 2.761 2_655
H(41) O(2) 3.595 1_565
H(41) O(4) 1.959 2_656
H(41) N(1) 3.549 2_656
H(41) C(3) 3.570 2_655
H(41) C(24) 3.089 2_656
H(41) C(281) 3.523 1_655
H(41) C(291) 3.474 1_655
H(41) H(5) 3.265 2_655
H(41) H(18) 3.513 1_565
H(41) H(37) 3.214 2_656
H(41) H(39) 2.173 2_655
H(41) H(40) 3.314 1_565
H(41) H(45) 2.765 1_655
H(41) H(441) 2.972 1_655
H(41) H(451) 2.793 1_655
C(301) H(21) 3.299 2_556
C(301) H(30) 2.767 2_546
C(301) H(35) 2.983 2_546
C(301) H(42) 3.095 .
C(301) H(42) 2.986 2_556
C(301) H(45) 2.632 .
C(301) H(47) 2.002 .
C(301) H(48) 3.299 .
C(301) H(48) 3.119 2_556
C(301) H(421) 3.338 .
C(301) H(421) 3.587 2_556
C(301) H(441) 3.453 .
C(301) H(451) 2.148 .
C(301) H(471) 3.357 .
C(301) H(471) 2.607 2_556
C(301) H(481) 2.579 .
C(321) H(30) 3.526 2_546
C(321) H(36) 3.539 .
C(321) H(42) 2.841 .
C(321) H(42) 3.232 2_556
C(321) H(43) 3.358 2_556
C(321) H(47) 1.877 .
C(321) H(421) 3.066 2_556
C(321) H(461) 2.697 .
C(321) H(471) 1.983 .
H(42) C(25) 2.037 .
H(42) C(25) 3.069 2_546
H(42) C(26) 0.940 .
H(42) C(27) 2.028 .
H(42) C(28) 3.336 .
H(42) C(30) 3.182 .
H(42) C(30) 3.287 2_546
H(42) C(31) 2.935 .
H(42) C(31) 2.832 2_546
H(42) C(32) 2.740 .
H(42) C(32) 3.459 2_546
H(42) C(251) 1.686 .
H(42) C(251) 3.254 2_546
H(42) C(261) 1.430 .
H(42) C(271) 2.836 .
H(42) C(311) 1.512 .
H(42) C(311) 3.399 2_546
H(42) H(21) 3.326 .
H(42) H(29) 3.593 .
H(42) H(36) 3.413 .
H(42) C(301) 3.095 .
H(42) C(301) 2.986 2_546
H(42) C(321) 2.841 .
H(42) C(321) 3.232 2_546
H(42) H(43) 2.244 .
H(42) H(46) 3.152 2_546
H(42) H(47) 2.834 2_546
H(42) H(48) 2.046 .
H(42) H(421) 1.085 .
H(42) H(431) 3.296 .
H(42) H(461) 2.766 2_546
H(42) H(471) 1.167 .
H(42) H(481) 3.468 .
H(42) H(481) 2.923 2_546
H(42) H(491) 3.347 .
H(43) C(18) 3.465 .
H(43) C(25) 3.242 .
H(43) C(26) 1.976 .
H(43) C(27) 0.940 .
H(43) C(28) 1.969 .
H(43) C(29) 3.069 .
H(43) C(30) 3.548 .
H(43) C(31) 3.457 2_546
H(43) C(251) 2.855 .
H(43) C(261) 1.461 .
H(43) C(271) 1.651 .
H(43) C(281) 3.034 .
H(43) C(311) 3.594 .
H(43) H(1) 3.057 2_545
H(43) H(19) 3.466 .
H(43) H(21) 3.408 .
H(43) H(23) 2.577 .
H(43) C(321) 3.358 2_546
H(43) H(42) 2.244 .
H(43) H(44) 2.345 .
H(43) H(47) 3.193 2_546
H(43) H(49) 3.417 2_546
H(43) H(421) 1.160 .
H(43) H(431) 1.425 .
H(43) H(471) 3.406 .
H(43) H(481) 2.962 2_546
H(43) H(491) 3.481 2_546
H(44) C(4) 3.233 2_555
H(44) C(5) 3.481 2_555
H(44) C(26) 3.389 .
H(44) C(27) 2.093 .
H(44) C(28) 0.940 .
H(44) C(29) 2.098 .
H(44) C(30) 3.359 .
H(44) C(261) 2.743 .
H(44) C(271) 1.386 .
H(44) C(281) 1.663 .
H(44) C(291) 3.041 .
H(44) H(1) 3.301 2_545
H(44) H(2) 3.217 2_545
H(44) H(4) 3.193 2_545
H(44) H(5) 3.414 2_555
H(44) H(7) 2.443 2_555
H(44) H(8) 2.987 2_555
H(44) H(10) 3.172 2_555
H(44) H(38) 3.140 2_546
H(44) H(43) 2.345 .
H(44) H(45) 2.380 .
H(44) H(421) 3.205 .
H(44) H(431) 0.932 .
H(44) H(441) 1.609 .
H(45) O(3) 2.930 1_455
H(45) O(4) 2.822 2_556
H(45) C(25) 3.290 .
H(45) C(27) 3.079 .
H(45) C(28) 1.995 .
H(45) C(29) 0.940 .
H(45) C(30) 1.995 .
H(45) C(251) 3.309 .
H(45) C(261) 3.242 .
H(45) C(271) 2.229 .
H(45) H(5) 2.913 2_555
H(45) H(7) 3.461 2_555
H(45) H(38) 2.860 2_546
H(45) H(39) 3.342 2_555
H(45) H(41) 2.765 1_455
H(45) C(301) 2.632 .
H(45) H(44) 2.380 .
H(45) H(46) 2.248 .
H(45) H(431) 2.823 .
H(45) H(441) 1.026 .
H(45) H(451) 1.347 .
H(45) H(461) 3.324 .
H(46) O(4) 3.326 2_556
H(46) C(25) 2.029 .
H(46) C(26) 3.169 .
H(46) C(27) 3.546 .
H(46) C(28) 3.296 .
H(46) C(29) 2.008 .
H(46) C(30) 0.940 .
H(46) C(31) 2.516 .
H(46) C(251) 2.313 .
H(46) C(261) 3.209 .
H(46) C(271) 3.164 .
H(46) C(281) 2.511 .
H(46) C(311) 3.446 .
H(46) C(311) 3.574 2_556
H(46) H(20) 3.423 2_556
H(46) H(21) 2.945 2_556
H(46) H(30) 2.968 2_546
H(46) H(33) 3.097 2_556
H(46) H(35) 3.341 2_546
H(46) H(36) 3.231 2_556
H(46) H(42) 3.152 2_556
H(46) H(45) 2.248 .
H(46) H(47) 2.400 .
H(46) H(48) 3.154 2_556
H(46) H(441) 3.213 .
H(46) H(451) 1.390 .
H(46) H(461) 1.148 .
H(46) H(471) 2.660 2_556
H(46) H(481) 3.196 .
H(47) C(15) 3.312 2_556
H(47) C(16) 3.037 2_556
H(47) C(21) 3.034 2_546
H(47) C(25) 2.171 .
H(47) C(26) 3.501 .
H(47) C(26) 3.578 2_556
H(47) C(30) 2.666 .
H(47) C(31) 0.940 .
H(47) C(32) 2.033 .
H(47) C(251) 2.555 .
H(47) C(291) 3.426 .
H(47) C(311) 2.534 .
H(47) H(18) 3.477 2_556
H(47) H(19) 2.920 2_556
H(47) H(20) 3.246 2_556
H(47) H(21) 2.312 2_556
H(47) H(30) 2.443 2_546
H(47) H(31) 2.764 2_546
H(47) C(301) 2.002 .
H(47) C(321) 1.877 .
H(47) H(42) 2.834 2_556
H(47) H(43) 3.193 2_556
H(47) H(46) 2.400 .
H(47) H(48) 2.834 .
H(47) H(49) 2.355 .
H(47) H(421) 2.765 2_556
H(47) H(461) 1.252 .
H(47) H(471) 3.453 .
H(47) H(471) 3.244 2_556
H(47) H(481) 1.022 .
H(47) H(491) 2.645 .
H(48) C(25) 2.349 .
H(48) C(25) 3.249 2_546
H(48) C(26) 2.489 .
H(48) C(26) 3.591 2_546
H(48) C(29) 3.324 2_546
H(48) C(30) 2.988 2_546
H(48) C(31) 1.980 .
H(48) C(32) 0.940 .
H(48) C(251) 2.328 .
H(48) C(251) 3.259 2_546
H(48) C(261) 3.148 .
H(48) C(261) 3.579 2_546
H(48) C(291) 3.326 2_546
H(48) H(36) 3.140 .
H(48) C(301) 3.299 .
H(48) C(301) 3.119 2_546
H(48) H(42) 2.046 .
H(48) H(46) 3.154 2_546
H(48) H(47) 2.834 .
H(48) H(49) 1.628 .
H(48) H(421) 3.120 .
H(48) H(461) 3.376 .
H(48) H(461) 3.444 2_546
H(48) H(471) 0.987 .
H(48) H(481) 2.021 .
H(48) H(491) 1.327 .
H(49) C(25) 3.178 .
H(49) C(31) 1.980 .
H(49) C(32) 0.940 .
H(49) C(251) 3.350 .
H(49) C(311) 2.182 .
H(49) H(1) 3.062 1_556
H(49) H(8) 3.087 1_556
H(49) H(25) 3.101 2_546
H(49) H(27) 3.086 1_556
H(49) H(31) 3.529 2_546
H(49) H(43) 3.417 2_556
H(49) H(47) 2.355 .
H(49) H(48) 1.628 .
H(49) H(421) 3.446 2_556
H(49) H(461) 3.409 .
H(49) H(471) 2.609 .
H(49) H(481) 1.368 .
H(421) C(25) 2.467 .
H(421) C(26) 1.066 .
H(421) C(27) 1.160 .
H(421) C(28) 2.545 .
H(421) C(29) 3.206 .
H(421) C(30) 3.201 .
H(421) C(31) 2.911 2_546
H(421) C(32) 3.314 2_546
H(421) C(251) 2.062 .
H(421) C(271) 2.076 .
H(421) C(281) 3.361 .
H(421) C(311) 2.494 .
H(421) H(21) 3.157 .
H(421) H(23) 3.124 .
H(421) H(29) 3.537 .
H(421) C(301) 3.338 .
H(421) C(301) 3.587 2_546
H(421) C(321) 3.066 2_546
H(421) H(42) 1.085 .
H(421) H(43) 1.160 .
H(421) H(44) 3.205 .
H(421) H(47) 2.765 2_546
H(421) H(48) 3.120 .
H(421) H(49) 3.446 2_546
H(421) H(431) 2.323 .
H(421) H(461) 3.135 2_546
H(421) H(471) 2.247 .
H(421) H(481) 2.686 2_546
H(421) H(491) 3.456 2_546
H(431) C(1) 3.488 2_545
H(431) C(25) 3.504 .
H(431) C(26) 2.665 .
H(431) C(27) 1.289 .
H(431) C(28) 0.856 .
H(431) C(29) 2.235 .
H(431) C(30) 3.222 .
H(431) C(251) 3.206 .
H(431) C(261) 2.006 .
H(431) C(281) 1.983 .
H(431) C(291) 3.170 .
H(431) H(1) 2.940 2_545
H(431) H(2) 3.228 2_545
H(431) H(4) 3.396 2_545
H(431) H(7) 3.316 2_555
H(431) H(8) 3.451 2_555
H(431) H(10) 3.566 2_555
H(431) H(23) 3.294 .
H(431) H(38) 3.282 2_546
H(431) H(42) 3.296 .
H(431) H(43) 1.425 .
H(431) H(44) 0.932 .
H(431) H(45) 2.823 .
H(431) H(421) 2.323 .
H(431) H(441) 2.310 .
H(441) O(1) 3.401 2_555
H(441) O(3) 2.951 1_455
H(441) O(4) 3.431 2_556
H(441) C(3) 3.103 2_555
H(441) C(4) 3.162 2_555
H(441) C(27) 2.983 .
H(441) C(28) 1.638 .
H(441) C(29) 1.434 .
H(441) C(30) 2.789 .
H(441) C(261) 3.370 .
H(441) C(271) 2.060 .
H(441) C(291) 2.071 .
H(441) H(5) 2.530 2_555
H(441) H(7) 2.497 2_555
H(441) H(8) 3.450 2_555
H(441) H(38) 2.838 2_546
H(441) H(39) 2.867 2_555
H(441) H(41) 2.972 1_455
H(441) C(301) 3.453 .
H(441) H(44) 1.609 .
H(441) H(45) 1.026 .
H(441) H(46) 3.213 .
H(441) H(431) 2.310 .
H(441) H(451) 2.361 .
H(451) O(3) 3.172 1_455
H(451) O(4) 2.268 2_556
H(451) C(23) 3.555 2_556
H(451) C(24) 3.175 2_556
H(451) C(25) 3.133 .
H(451) C(28) 3.109 .
H(451) C(29) 1.743 .
H(451) C(30) 1.746 .
H(451) C(251) 3.314 .
H(451) C(271) 3.184 .
H(451) C(281) 2.021 .
H(451) H(22) 3.103 1_455
H(451) H(32) 3.434 1_455
H(451) H(33) 3.040 2_556
H(451) H(35) 3.520 2_546
H(451) H(36) 3.279 2_556
H(451) H(38) 3.391 2_546
H(451) H(41) 2.793 1_455
H(451) C(301) 2.148 .
H(451) H(45) 1.347 .
H(451) H(46) 1.390 .
H(451) H(441) 2.361 .
H(451) H(461) 2.496 .
H(451) H(471) 3.571 2_556
H(461) C(16) 3.182 2_556
H(461) C(21) 3.300 2_546
H(461) C(25) 1.685 .
H(461) C(26) 3.072 .
H(461) C(29) 2.900 .
H(461) C(30) 1.534 .
H(461) C(31) 1.490 .
H(461) C(32) 2.824 .
H(461) C(251) 2.078 .
H(461) C(261) 3.341 .
H(461) C(281) 3.436 .
H(461) C(291) 2.198 .
H(461) C(311) 2.766 .
H(461) H(20) 3.150 2_556
H(461) H(21) 2.414 2_556
H(461) H(30) 2.441 2_546
H(461) H(31) 3.377 2_546
H(461) H(33) 3.472 2_556
H(461) H(35) 3.393 2_546
H(461) C(321) 2.697 .
H(461) H(42) 2.766 2_556
H(461) H(45) 3.324 .
H(461) H(46) 1.148 .
H(461) H(47) 1.252 .
H(461) H(48) 3.376 .
H(461) H(48) 3.444 2_556
H(461) H(49) 3.409 .
H(461) H(421) 3.135 2_556
H(461) H(451) 2.496 .
H(461) H(471) 2.705 2_556
H(461) H(481) 2.085 .
H(461) H(491) 3.600 .
H(471) C(25) 2.275 .
H(471) C(25) 2.813 2_546
H(471) C(26) 1.852 .
H(471) C(26) 3.495 2_546
H(471) C(27) 3.146 .
H(471) C(29) 3.405 2_546
H(471) C(30) 2.672 2_546
H(471) C(31) 2.522 .
H(471) C(31) 3.131 2_546
H(471) C(32) 1.848 .
H(471) C(251) 2.086 .
H(471) C(251) 2.930 2_546
H(471) C(261) 2.475 .
H(471) C(291) 3.165 2_546
H(471) C(311) 3.526 2_546
H(471) H(36) 2.903 .
H(471) C(301) 3.357 .
H(471) C(301) 2.607 2_546
H(471) C(321) 1.983 .
H(471) H(42) 1.167 .
H(471) H(43) 3.406 .
H(471) H(46) 2.660 2_546
H(471) H(47) 3.453 .
H(471) H(47) 3.244 2_546
H(471) H(48) 0.987 .
H(471) H(49) 2.609 .
H(471) H(421) 2.247 .
H(471) H(451) 3.571 2_546
H(471) H(461) 2.705 2_546
H(471) H(481) 2.800 .
H(471) H(481) 3.502 2_546
H(471) H(491) 2.277 .
H(481) C(21) 3.476 2_546
H(481) C(25) 2.288 .
H(481) C(26) 3.367 .
H(481) C(26) 3.506 2_556
H(481) C(27) 3.547 2_556
H(481) C(30) 3.228 .
H(481) C(31) 0.835 .
H(481) C(32) 1.126 .
H(481) C(251) 2.582 .
H(481) C(261) 3.516 2_556
H(481) C(311) 1.984 .
H(481) H(19) 3.255 2_556
H(481) H(21) 3.150 2_556
H(481) H(27) 3.593 1_556
H(481) H(30) 3.027 2_546
H(481) H(31) 3.078 2_546
H(481) C(301) 2.579 .
H(481) H(42) 3.468 .
H(481) H(42) 2.923 2_556
H(481) H(43) 2.962 2_556
H(481) H(46) 3.196 .
H(481) H(47) 1.022 .
H(481) H(48) 2.021 .
H(481) H(49) 1.368 .
H(481) H(421) 2.686 2_556
H(481) H(461) 2.085 .
H(481) H(471) 2.800 .
H(481) H(471) 3.502 2_556
H(481) H(491) 1.628 .
H(491) C(25) 3.160 .
H(491) C(29) 3.509 2_546
H(491) C(31) 2.132 .
H(491) C(32) 0.900 .
H(491) C(251) 3.278 .
H(491) C(311) 1.984 .
H(491) H(1) 3.136 1_556
H(491) H(5) 3.386 1_556
H(491) H(8) 3.201 1_556
H(491) H(25) 3.481 2_546
H(491) H(27) 3.459 1_556
H(491) H(36) 3.465 .
H(491) H(42) 3.347 .
H(491) H(43) 3.481 2_556
H(491) H(47) 2.645 .
H(491) H(48) 1.327 .
H(491) H(421) 3.456 2_556
H(491) H(461) 3.600 .
H(491) H(471) 2.277 .
H(491) H(481) 1.628 .

loop_
_geom_torsion_atom_site_label_1
_geom_torsion_atom_site_label_2
_geom_torsion_atom_site_label_3
_geom_torsion_atom_site_label_4
_geom_torsion
C(2) C(1) C(10) C(5) -52.0(10)
C(2) C(1) C(10) C(9) 68.0(11)
C(2) C(1) C(10) C(19) -169.9(8)
C(10) C(1) C(2) C(3) 57.0(11)
C(1) C(2) C(3) O(1) -175.6(8)
C(1) C(2) C(3) C(4) -55.3(10)
O(1) C(3) C(4) C(5) 174.6(8)
C(2) C(3) C(4) C(5) 54.8(10)
C(3) C(4) C(5) C(6) -179.5(8)
C(3) C(4) C(5) C(10) -53.0(11)
C(4) C(5) C(6) C(7) 75.2(11)
C(4) C(5) C(10) C(1) 48.1(9)
C(4) C(5) C(10) C(9) -74.2(11)
C(4) C(5) C(10) C(19) 164.4(8)
C(6) C(5) C(10) C(1) 173.8(6)
C(6) C(5) C(10) C(9) 51.5(9)
C(6) C(5) C(10) C(19) -69.9(9)
C(10) C(5) C(6) C(7) -51.8(10)
C(5) C(6) C(7) O(2) -69.0(11)
C(5) C(6) C(7) C(8) 50.4(12)
O(2) C(7) C(8) C(9) 72.1(8)
O(2) C(7) C(8) C(14) -51.9(11)
C(6) C(7) C(8) C(9) -51.2(10)
C(6) C(7) C(8) C(14) -175.2(9)
C(7) C(8) C(9) C(10) 54.7(10)
C(7) C(8) C(9) C(11) -177.2(6)
C(7) C(8) C(14) C(13) -176.7(8)
C(7) C(8) C(14) C(15) -52.1(13)
C(9) C(8) C(14) C(13) 57.8(12)
C(9) C(8) C(14) C(15) -177.6(9)
C(14) C(8) C(9) C(10) 179.3(8)
C(14) C(8) C(9) C(11) -52.6(10)
C(8) C(9) C(10) C(1) -173.5(8)
C(8) C(9) C(10) C(5) -54.1(11)
C(8) C(9) C(10) C(19) 66.5(11)
C(8) C(9) C(11) C(12) 53.1(10)
C(10) C(9) C(11) C(12) -178.8(8)
C(11) C(9) C(10) C(1) 59.5(11)
C(11) C(9) C(10) C(5) 178.9(8)
C(11) C(9) C(10) C(19) -60.4(11)
C(9) C(11) C(12) O(3) 69.1(10)
C(9) C(11) C(12) C(13) -56.2(11)
O(3) C(12) C(13) C(14) -67.5(8)
O(3) C(12) C(13) C(17) 43.7(12)
O(3) C(12) C(13) C(18) 171.4(7)
C(11) C(12) C(13) C(14) 54.6(9)
C(11) C(12) C(13) C(17) 165.7(8)
C(11) C(12) C(13) C(18) -66.5(10)
C(12) C(13) C(14) C(8) -57.9(10)
C(12) C(13) C(14) C(15) 169.2(6)
C(12) C(13) C(17) C(16) -152.2(9)
C(12) C(13) C(17) C(20) 83.1(12)
C(14) C(13) C(17) C(16) -38.1(10)
C(14) C(13) C(17) C(20) -162.8(9)
C(17) C(13) C(14) C(8) 179.5(9)
C(17) C(13) C(14) C(15) 46.5(9)
C(18) C(13) C(14) C(8) 62.0(12)
C(18) C(13) C(14) C(15) -71.0(9)
C(18) C(13) C(17) C(16) 80.3(11)
C(18) C(13) C(17) C(20) -44.4(13)
C(8) C(14) C(15) C(16) -165.5(10)
C(13) C(14) C(15) C(16) -35.3(10)
C(14) C(15) C(16) C(17) 10.9(12)
C(15) C(16) C(17) C(13) 18.1(12)
C(15) C(16) C(17) C(20) 149.5(9)
C(13) C(17) C(20) C(21) -56.9(12)
C(13) C(17) C(20) C(22) 179.4(9)
C(16) C(17) C(20) C(21) -177.2(8)
C(16) C(17) C(20) C(22) 59.1(11)
C(17) C(20) C(22) C(23) -155.8(10)
C(21) C(20) C(22) C(23) 78.3(13)
C(20) C(22) C(23) C(24) -178.3(11)
C(22) C(23) C(24) O(4) -49.6(17)
C(22) C(23) C(24) N(1) 127.8(13)
C(26) C(25) C(30) C(29) 6(5)
C(26) C(25) C(30) C(251) -4(6)
C(26) C(25) C(30) C(291) 44(18)
C(26) C(25) C(30) C(301) 177(5)
C(30) C(25) C(26) C(27) -2(4)
C(30) C(25) C(26) C(251) 46(65)
C(30) C(25) C(26) C(261) -3(6)
C(30) C(25) C(26) C(311) 175(3)
C(26) C(25) C(31) C(32) -0(5)
C(26) C(25) C(31) C(251) 5(9)
C(26) C(25) C(31) C(311) 5(4)
C(26) C(25) C(31) C(301) -179(4)
C(26) C(25) C(31) C(321) 9(7)
C(31) C(25) C(26) C(27) 179(3)
C(31) C(25) C(26) C(251) -134(67)
C(31) C(25) C(26) C(261) 177(5)
C(31) C(25) C(26) C(311) -4(4)
C(26) C(25) C(251) C(30) 135(64)
C(26) C(25) C(251) C(31) -50(71)
C(26) C(25) C(251) C(261) 119(76)
C(26) C(25) C(251) C(311) -50(65)
C(26) C(25) C(251) C(301) 136(61)
C(251) C(25) C(26) C(27) -47(66)
C(251) C(25) C(26) C(261) -49(65)
C(251) C(25) C(26) C(311) 129(66)
C(26) C(25) C(261) C(27) -175(7)
C(26) C(25) C(261) C(251) -13(21)
C(26) C(25) C(261) C(271) 179(5)
C(261) C(25) C(26) C(27) 2(2)
C(261) C(25) C(26) C(251) 49(65)
C(261) C(25) C(26) C(311) 178(4)
C(26) C(25) C(311) C(31) -177(3)
C(26) C(25) C(311) C(32) -171(4)
C(26) C(25) C(311) C(251) 4(6)
C(26) C(25) C(311) C(321) 179(3)
C(311) C(25) C(26) C(27) -177(3)
C(311) C(25) C(26) C(251) -129(66)
C(311) C(25) C(26) C(261) -178(4)
C(26) C(25) C(301) C(30) -3.6
C(26) C(25) C(301) C(31) 179.3
C(26) C(25) C(301) C(251) -4.9
C(26) C(25) C(301) C(291) 5.2
C(301) C(25) C(26) C(27) -0.0
C(301) C(25) C(26) C(251) 47.4
C(301) C(25) C(26) C(261) -1.7
C(301) C(25) C(26) C(311) 176.7
C(30) C(25) C(31) C(32) -180(3)
C(30) C(25) C(31) C(251) -174(10)
C(30) C(25) C(31) C(311) -175(3)
C(30) C(25) C(31) C(301) 1(2)
C(30) C(25) C(31) C(321) -170(4)
C(31) C(25) C(30) C(29) -174(3)
C(31) C(25) C(30) C(251) 176(7)
C(31) C(25) C(30) C(291) -137(16)
C(31) C(25) C(30) C(301) -3(5)
C(30) C(25) C(251) C(26) -135(64)
C(30) C(25) C(251) C(31) 174(10)
C(30) C(25) C(251) C(261) -17(23)
C(30) C(25) C(251) C(311) 175(3)
C(30) C(25) C(251) C(301) 1(4)
C(251) C(25) C(30) C(29) 10(8)
C(251) C(25) C(30) C(291) 47(19)
C(251) C(25) C(30) C(301) -179(7)
C(30) C(25) C(261) C(26) 177(6)
C(30) C(25) C(261) C(27) 2(6)
C(30) C(25) C(261) C(251) 164(22)
C(30) C(25) C(261) C(271) -5(3)
C(261) C(25) C(30) C(29) 5(4)
C(261) C(25) C(30) C(251) -5(6)
C(261) C(25) C(30) C(291) 43(17)
C(261) C(25) C(30) C(301) 176(5)
C(30) C(25) C(311) C(26) -106(43)
C(30) C(25) C(311) C(31) 77(42)
C(30) C(25) C(311) C(32) 82(43)
C(30) C(25) C(311) C(251) -102(44)
C(30) C(25) C(311) C(321) 73(43)
C(311) C(25) C(30) C(29) 111(42)
C(311) C(25) C(30) C(251) 101(45)
C(311) C(25) C(30) C(291) 148(38)
C(311) C(25) C(30) C(301) -78(43)
C(30) C(25) C(301) C(31) -177.1
C(30) C(25) C(301) C(251) -1.3
C(30) C(25) C(301) C(291) 8.8
C(301) C(25) C(30) C(29) -171.3
C(301) C(25) C(30) C(251) 179.0
C(301) C(25) C(30) C(291) -133.7
C(31) C(25) C(251) C(26) 50(71)
C(31) C(25) C(251) C(30) -174(10)
C(31) C(25) C(251) C(261) 169(12)
C(31) C(25) C(251) C(311) 1(9)
C(31) C(25) C(251) C(301) -174(11)
C(251) C(25) C(31) C(32) -6(11)
C(251) C(25) C(31) C(311) -1(9)
C(251) C(25) C(31) C(301) 175(8)
C(251) C(25) C(31) C(321) 4(11)
C(31) C(25) C(261) C(26) -5(9)
C(31) C(25) C(261) C(27) -180(7)
C(31) C(25) C(261) C(251) -17(19)
C(31) C(25) C(261) C(271) 174(6)
C(261) C(25) C(31) C(32) 2(7)
C(261) C(25) C(31) C(251) 8(8)
C(261) C(25) C(31) C(311) 7(7)
C(261) C(25) C(31) C(301) -177(8)
C(261) C(25) C(31) C(321) 11(9)
C(31) C(25) C(311) C(26) 177(3)
C(31) C(25) C(311) C(32) 5(4)
C(31) C(25) C(311) C(251) -179(6)
C(31) C(25) C(311) C(321) -4(3)
C(311) C(25) C(31) C(32) -5(3)
C(311) C(25) C(31) C(251) 1(9)
C(311) C(25) C(31) C(301) 176(3)
C(311) C(25) C(31) C(321) 5(4)
C(31) C(25) C(301) C(30) 177.1
C(31) C(25) C(301) C(251) 175.8
C(31) C(25) C(301) C(291) -174.1
C(301) C(25) C(31) C(32) 178.9
C(301) C(25) C(31) C(251) -175.4
C(301) C(25) C(31) C(311) -176.1
C(301) C(25) C(31) C(321) -171.6
C(251) C(25) C(261) C(26) 13(21)
C(251) C(25) C(261) C(27) -162(23)
C(251) C(25) C(261) C(271) -169(21)
C(261) C(25) C(251) C(26) -119(76)
C(261) C(25) C(251) C(30) 17(23)
C(261) C(25) C(251) C(31) -169(12)
C(261) C(25) C(251) C(311) -168(21)
C(261) C(25) C(251) C(301) 17(28)
C(251) C(25) C(311) C(26) -4(6)
C(251) C(25) C(311) C(31) 179(6)
C(251) C(25) C(311) C(32) -175(7)
C(251) C(25) C(311) C(321) 176(7)
C(311) C(25) C(251) C(26) 50(65)
C(311) C(25) C(251) C(30) -175(3)
C(311) C(25) C(251) C(31) -1(9)
C(311) C(25) C(251) C(261) 168(21)
C(311) C(25) C(251) C(301) -174(8)
C(251) C(25) C(301) C(30) 1.3
C(251) C(25) C(301) C(31) -175.8
C(251) C(25) C(301) C(291) 10.1
C(301) C(25) C(251) C(26) -136.1
C(301) C(25) C(251) C(30) -0.6
C(301) C(25) C(251) C(31) 173.6
C(301) C(25) C(251) C(261) -17.3
C(301) C(25) C(251) C(311) 174.3
C(261) C(25) C(311) C(26) -0.6(14)
C(261) C(25) C(311) C(31) -177(2)
C(261) C(25) C(311) C(32) -172(4)
C(261) C(25) C(311) C(251) 3(6)
C(261) C(25) C(311) C(321) 179(3)
C(311) C(25) C(261) C(26) 2(3)
C(311) C(25) C(261) C(27) -174(8)
C(311) C(25) C(261) C(251) -11(20)
C(311) C(25) C(261) C(271) -180(2)
C(261) C(25) C(301) C(30) -4.3
C(261) C(25) C(301) C(31) 178.6
C(261) C(25) C(301) C(251) -5.6
C(261) C(25) C(301) C(291) 4.6
C(301) C(25) C(261) C(26) 178.7
C(301) C(25) C(261) C(27) 3.5
C(301) C(25) C(261) C(251) 166.0
C(301) C(25) C(261) C(271) -2.8
C(311) C(25) C(301) C(30) 169.8
C(311) C(25) C(301) C(31) -7.3
C(311) C(25) C(301) C(251) 168.5
C(311) C(25) C(301) C(291) 178.6
C(301) C(25) C(311) C(26) -175.3
C(301) C(25) C(311) C(31) 8.1
C(301) C(25) C(311) C(32) 13.4
C(301) C(25) C(311) C(251) -171.4
C(301) C(25) C(311) C(321) 4.2
C(25) C(26) C(27) C(28) -2(5)
C(25) C(26) C(27) C(261) -13(21)
C(25) C(26) C(27) C(271) -7(6)
C(25) C(26) C(251) C(30) -132(67)
C(25) C(26) C(251) C(31) 43(64)
C(25) C(26) C(251) C(261) -132(65)
C(25) C(26) C(251) C(311) 50(65)
C(25) C(26) C(251) C(301) -128(68)
C(25) C(26) C(261) C(27) 167(19)
C(25) C(26) C(261) C(251) 2(2)
C(25) C(26) C(261) C(271) -3(14)
C(25) C(26) C(311) C(31) 3(2)
C(25) C(26) C(311) C(32) 25(13)
C(25) C(26) C(311) C(251) -2(2)
C(25) C(26) C(311) C(321) -1(9)
C(27) C(26) C(251) C(25) 133(65)
C(27) C(26) C(251) C(30) 1(4)
C(27) C(26) C(251) C(31) 177(4)
C(27) C(26) C(251) C(261) 2(2)
C(27) C(26) C(251) C(311) -177(3)
C(27) C(26) C(251) C(301) 5(10)
C(251) C(26) C(27) C(28) -4(6)
C(251) C(26) C(27) C(261) -15(23)
C(251) C(26) C(27) C(271) -8(6)
C(27) C(26) C(261) C(25) -167(19)
C(27) C(26) C(261) C(251) -166(22)
C(27) C(26) C(261) C(271) -171(29)
C(261) C(26) C(27) C(28) 11(19)
C(261) C(26) C(27) C(271) 7(21)
C(27) C(26) C(311) C(25) 60(60)
C(27) C(26) C(311) C(31) 63(60)
C(27) C(26) C(311) C(32) 86(61)
C(27) C(26) C(311) C(251) 58(59)
C(27) C(26) C(311) C(321) 59(62)
C(311) C(26) C(27) C(28) -61(60)
C(311) C(26) C(27) C(261) -72(71)
C(311) C(26) C(27) C(271) -65(60)
C(251) C(26) C(261) C(25) -2(2)
C(251) C(26) C(261) C(27) 166(22)
C(251) C(26) C(261) C(271) -5(14)
C(261) C(26) C(251) C(25) 132(65)
C(261) C(26) C(251) C(30) -1(6)
C(261) C(26) C(251) C(31) 175(5)
C(261) C(26) C(251) C(311) -179(4)
C(261) C(26) C(251) C(301) 4(9)
C(251) C(26) C(311) C(25) 2(2)
C(251) C(26) C(311) C(31) 5(3)
C(251) C(26) C(311) C(32) 27(13)
C(251) C(26) C(311) C(321) 1(9)
C(311) C(26) C(251) C(25) -50(65)
C(311) C(26) C(251) C(30) 178(3)
C(311) C(26) C(251) C(31) -7(5)
C(311) C(26) C(251) C(261) 179(4)
C(311) C(26) C(251) C(301) -178(8)
C(261) C(26) C(311) C(25) 11(29)
C(261) C(26) C(311) C(31) 14(30)
C(261) C(26) C(311) C(32) 36(50)
C(261) C(26) C(311) C(251) 9(30)
C(261) C(26) C(311) C(321) 9(34)
C(311) C(26) C(261) C(25) -10(27)
C(311) C(26) C(261) C(27) 158(27)
C(311) C(26) C(261) C(251) -8(28)
C(311) C(26) C(261) C(271) -13(39)
C(26) C(27) C(28) C(29) 2(5)
C(26) C(27) C(28) C(271) -20(15)
C(26) C(27) C(28) C(281) -0(7)
C(26) C(27) C(261) C(25) 164(25)
C(26) C(27) C(261) C(251) 161(29)
C(26) C(27) C(261) C(271) 174(20)
C(26) C(27) C(271) C(28) 163(13)
C(26) C(27) C(271) C(29) 12(7)
C(26) C(27) C(271) C(261) -1(2)
C(26) C(27) C(271) C(281) 16(13)
C(28) C(27) C(261) C(25) -6(10)
C(28) C(27) C(261) C(26) -170(18)
C(28) C(27) C(261) C(251) -9(13)
C(28) C(27) C(261) C(271) 4(3)
C(261) C(27) C(28) C(29) 3(7)
C(261) C(27) C(28) C(271) -18(15)
C(261) C(27) C(28) C(281) 1(6)
C(28) C(27) C(271) C(29) -151(18)
C(28) C(27) C(271) C(261) -164(14)
C(28) C(27) C(271) C(281) -147(23)
C(271) C(27) C(28) C(29) 22(14)
C(271) C(27) C(28) C(281) 19(13)
C(261) C(27) C(271) C(28) 164(14)
C(261) C(27) C(271) C(29) 13(8)
C(261) C(27) C(271) C(281) 17(14)
C(271) C(27) C(261) C(25) -10(11)
C(271) C(27) C(261) C(26) -174(20)
C(271) C(27) C(261) C(251) -13(13)
C(27) C(28) C(29) C(30) 3(5)
C(27) C(28) C(29) C(271) -7(4)
C(27) C(28) C(29) C(281) -174(8)
C(27) C(28) C(29) C(291) -25(26)
C(27) C(28) C(271) C(29) 159(13)
C(27) C(28) C(271) C(261) 66(54)
C(27) C(28) C(271) C(281) 164(11)
C(27) C(28) C(281) C(29) 7(10)
C(27) C(28) C(281) C(271) -7(4)
C(27) C(28) C(281) C(291) 2(7)
C(29) C(28) C(271) C(27) -159(13)
C(29) C(28) C(271) C(261) -93(59)
C(29) C(28) C(271) C(281) 5(4)
C(271) C(28) C(29) C(30) 10(8)
C(271) C(28) C(29) C(281) -167(10)
C(271) C(28) C(29) C(291) -17(27)
C(29) C(28) C(281) C(271) -14(11)
C(29) C(28) C(281) C(291) -5(5)
C(281) C(28) C(29) C(30) 177(8)
C(281) C(28) C(29) C(271) 167(10)
C(281) C(28) C(29) C(291) 150(28)
C(271) C(28) C(281) C(29) 14(11)
C(271) C(28) C(281) C(291) 9(10)
C(281) C(28) C(271) C(27) -164(11)
C(281) C(28) C(271) C(29) -5(4)
C(281) C(28) C(271) C(261) -98(58)
C(28) C(29) C(30) C(25) -7(6)
C(28) C(29) C(30) C(251) -5(5)
C(28) C(29) C(30) C(291) -173(6)
C(28) C(29) C(30) C(301) -52(37)
C(28) C(29) C(271) C(27) 165(10)
C(28) C(29) C(271) C(261) 171(7)
C(28) C(29) C(271) C(281) -11(8)
C(28) C(29) C(281) C(271) 5(3)
C(28) C(29) C(281) C(291) 172(8)
C(28) C(29) C(291) C(30) 32(26)
C(28) C(29) C(291) C(281) -145(33)
C(28) C(29) C(291) C(301) 28(26)
C(30) C(29) C(271) C(27) -7(7)
C(30) C(29) C(271) C(28) -172(6)
C(30) C(29) C(271) C(261) -1(3)
C(30) C(29) C(271) C(281) 178(6)
C(271) C(29) C(30) C(25) -4(5)
C(271) C(29) C(30) C(251) -1(3)
C(271) C(29) C(30) C(291) -169(5)
C(271) C(29) C(30) C(301) -48(36)
C(30) C(29) C(281) C(28) -81(132)
C(30) C(29) C(281) C(271) -77(131)
C(30) C(29) C(281) C(291) 91(133)
C(281) C(29) C(30) C(25) 72(132)
C(281) C(29) C(30) C(251) 75(131)
C(281) C(29) C(30) C(291) -94(131)
C(281) C(29) C(30) C(301) 28(158)
C(30) C(29) C(291) C(281) -177(9)
C(30) C(29) C(291) C(301) -4(2)
C(291) C(29) C(30) C(25) 166(5)
C(291) C(29) C(30) C(251) 168(5)
C(291) C(29) C(30) C(301) 121(36)
C(271) C(29) C(281) C(28) -5(3)
C(271) C(29) C(281) C(291) 168(9)
C(281) C(29) C(271) C(27) 176(8)
C(281) C(29) C(271) C(28) 11(8)
C(281) C(29) C(271) C(261) -178(4)
C(271) C(29) C(291) C(30) 20(9)
C(271) C(29) C(291) C(281) -156(18)
C(271) C(29) C(291) C(301) 16(10)
C(291) C(29) C(271) C(27) -21(12)
C(291) C(29) C(271) C(28) 174(10)
C(291) C(29) C(271) C(261) -15(9)
C(291) C(29) C(271) C(281) 163(13)
C(281) C(29) C(291) C(30) 177(9)
C(281) C(29) C(291) C(301) 173(11)
C(291) C(29) C(281) C(28) -172(8)
C(291) C(29) C(281) C(271) -168(9)
C(25) C(30) C(251) C(26) 174(10)
C(25) C(30) C(251) C(31) -3(5)
C(25) C(30) C(251) C(261) 174(8)
C(25) C(30) C(251) C(311) -10(7)
C(25) C(30) C(251) C(301) -1(6)
C(25) C(30) C(291) C(29) -47(18)
C(25) C(30) C(291) C(281) -46(18)
C(25) C(30) C(291) C(301) 120(22)
C(25) C(30) C(301) C(31) 6.7
C(25) C(30) C(301) C(251) 0.3
C(25) C(30) C(301) C(291) -161.6
C(29) C(30) C(251) C(25) -171(7)
C(29) C(30) C(251) C(26) 3(5)
C(29) C(30) C(251) C(31) -175(3)
C(29) C(30) C(251) C(261) 2(4)
C(29) C(30) C(251) C(311) 179(3)
C(29) C(30) C(251) C(301) -172(6)
C(29) C(30) C(291) C(281) 1(2)
C(29) C(30) C(291) C(301) 167(9)
C(29) C(30) C(301) C(25) 49.8
C(29) C(30) C(301) C(31) 56.5
C(29) C(30) C(301) C(251) 50.0
C(29) C(30) C(301) C(291) -111.8
C(251) C(30) C(291) C(29) -24(10)
C(251) C(30) C(291) C(281) -23(11)
C(251) C(30) C(291) C(301) 143(16)
C(291) C(30) C(251) C(25) -154(11)
C(291) C(30) C(251) C(26) 20(11)
C(291) C(30) C(251) C(31) -157(9)
C(291) C(30) C(251) C(261) 20(10)
C(291) C(30) C(251) C(311) -164(8)
C(291) C(30) C(251) C(301) -155(12)
C(251) C(30) C(301) C(25) -0.3
C(251) C(30) C(301) C(31) 6.4
C(251) C(30) C(301) C(291) -161.9
C(301) C(30) C(251) C(25) 0.8
C(301) C(30) C(251) C(26) 175.0
C(301) C(30) C(251) C(31) -2.3
C(301) C(30) C(251) C(261) 174.7
C(301) C(30) C(251) C(311) -9.0
C(291) C(30) C(301) C(25) 161.6
C(291) C(30) C(301) C(31) 168.3
C(291) C(30) C(301) C(251) 161.9
C(301) C(30) C(291) C(29) -167.3
C(301) C(30) C(291) C(281) -166.3
C(25) C(31) C(32) C(311) 6(4)
C(25) C(31) C(32) C(321) 120(20)
C(25) C(31) C(251) C(26) -171(15)
C(25) C(31) C(251) C(30) 5(8)
C(25) C(31) C(251) C(261) -160(22)
C(25) C(31) C(251) C(311) -179(10)
C(25) C(31) C(251) C(301) 4(7)
C(25) C(31) C(311) C(26) -3(2)
C(25) C(31) C(311) C(32) -174(4)
C(25) C(31) C(311) C(251) 0.1(18)
C(25) C(31) C(311) C(321) 175(5)
C(25) C(31) C(301) C(30) -7.9
C(25) C(31) C(301) C(251) -0.9
C(25) C(31) C(301) C(291) 103.7
C(25) C(31) C(321) C(32) -63.5
C(25) C(31) C(321) C(311) -4.7
C(32) C(31) C(251) C(25) 174(11)
C(32) C(31) C(251) C(26) 3(7)
C(32) C(31) C(251) C(30) 179(2)
C(32) C(31) C(251) C(261) 14(16)
C(32) C(31) C(251) C(311) -5(3)
C(32) C(31) C(251) C(301) 178(3)
C(251) C(31) C(32) C(311) 5(3)
C(251) C(31) C(32) C(321) 119(20)
C(32) C(31) C(311) C(25) 174(4)
C(32) C(31) C(311) C(26) 171(4)
C(32) C(31) C(311) C(251) 174(4)
C(32) C(31) C(311) C(321) -11(5)
C(311) C(31) C(32) C(321) 114(21)
C(32) C(31) C(301) C(25) -1.9
C(32) C(31) C(301) C(30) -9.8
C(32) C(31) C(301) C(251) -2.8
C(32) C(31) C(301) C(291) 101.8
C(301) C(31) C(32) C(311) 6.8
C(301) C(31) C(32) C(321) 121.1
C(32) C(31) C(321) C(311) 58.8
C(321) C(31) C(32) C(311) -114.4
C(251) C(31) C(311) C(25) -0.1(18)
C(251) C(31) C(311) C(26) -3(2)
C(251) C(31) C(311) C(32) -174(4)
C(251) C(31) C(311) C(321) 175(5)
C(311) C(31) C(251) C(25) 179(10)
C(311) C(31) C(251) C(26) 8(6)
C(311) C(31) C(251) C(30) -176(3)
C(311) C(31) C(251) C(261) 19(15)
C(311) C(31) C(251) C(301) -177(3)
C(251) C(31) C(301) C(25) 0.9
C(251) C(31) C(301) C(30) -6.9
C(251) C(31) C(301) C(291) 104.7
C(301) C(31) C(251) C(25) -3.9
C(301) C(31) C(251) C(26) -175.3
C(301) C(31) C(251) C(30) 1.1
C(301) C(31) C(251) C(261) -164.3
C(301) C(31) C(251) C(311) 176.9
C(251) C(31) C(321) C(32) -62.9
C(251) C(31) C(321) C(311) -4.1
C(321) C(31) C(251) C(25) -176.4
C(321) C(31) C(251) C(26) 12.2
C(321) C(31) C(251) C(30) -171.4
C(321) C(31) C(251) C(261) 23.2
C(321) C(31) C(251) C(311) 4.4
C(321) C(31) C(251) C(301) -172.5
C(311) C(31) C(301) C(25) 3.3
C(311) C(31) C(301) C(30) -4.6
C(311) C(31) C(301) C(251) 2.4
C(311) C(31) C(301) C(291) 107.0
C(301) C(31) C(311) C(25) -2.4
C(301) C(31) C(311) C(26) -5.2
C(301) C(31) C(311) C(32) -176.2
C(301) C(31) C(311) C(251) -2.2
C(301) C(31) C(311) C(321) 172.5
C(311) C(31) C(321) C(32) -58.8
C(321) C(31) C(311) C(25) -174.9
C(321) C(31) C(311) C(26) -177.7
C(321) C(31) C(311) C(32) 11.3
C(321) C(31) C(311) C(251) -174.8
C(301) C(31) C(321) C(32) -73.8
C(301) C(31) C(321) C(311) -15.0
C(321) C(31) C(301) C(25) 15.6
C(321) C(31) C(301) C(30) 7.7
C(321) C(31) C(301) C(251) 14.7
C(321) C(31) C(301) C(291) 119.3
C(31) C(32) C(311) C(25) -6(4)
C(31) C(32) C(311) C(26) -27(14)
C(31) C(32) C(311) C(251) -7(5)
C(31) C(32) C(311) C(321) 52(18)
C(31) C(32) C(321) C(311) -64.5
C(311) C(32) C(321) C(31) 64.5
C(321) C(32) C(311) C(25) -57.3
C(321) C(32) C(311) C(26) -78.4
C(321) C(32) C(311) C(31) -51.7
C(321) C(32) C(311) C(251) -58.9
C(25) C(251) C(261) C(26) -166(23)
C(25) C(251) C(261) C(27) 20(27)
C(25) C(251) C(261) C(271) 12(22)
C(25) C(251) C(311) C(26) 175(8)
C(25) C(251) C(311) C(31) -0(5)
C(25) C(251) C(311) C(32) 6(9)
C(25) C(251) C(311) C(321) -5(8)
C(25) C(251) C(301) C(30) -178.7
C(25) C(251) C(301) C(31) 3.8
C(25) C(251) C(301) C(291) -171.0
C(26) C(251) C(261) C(25) 166(23)
C(26) C(251) C(261) C(27) -174(9)
C(26) C(251) C(261) C(271) 178(6)
C(26) C(251) C(311) C(25) -175(8)
C(26) C(251) C(311) C(31) -175(3)
C(26) C(251) C(311) C(32) -169(5)
C(26) C(251) C(311) C(321) -180(4)
C(26) C(251) C(301) C(25) 170.4
C(26) C(251) C(301) C(30) -8.3
C(26) C(251) C(301) C(31) 174.2
C(26) C(251) C(301) C(291) -0.6
C(30) C(251) C(261) C(25) -14(20)
C(30) C(251) C(261) C(26) 179(5)
C(30) C(251) C(261) C(27) 6(9)
C(30) C(251) C(261) C(271) -3(4)
C(30) C(251) C(311) C(25) 8(6)
C(30) C(251) C(311) C(26) -177(5)
C(30) C(251) C(311) C(31) 8(6)
C(30) C(251) C(311) C(32) 14(9)
C(30) C(251) C(311) C(321) 4(8)
C(30) C(251) C(301) C(25) 178.7
C(30) C(251) C(301) C(31) -177.5
C(30) C(251) C(301) C(291) 7.7
C(31) C(251) C(261) C(25) 151(33)
C(31) C(251) C(261) C(26) -15(17)
C(31) C(251) C(261) C(27) 171(12)
C(31) C(251) C(261) C(271) 162(14)
C(31) C(251) C(311) C(25) 0(5)
C(31) C(251) C(311) C(26) 175(3)
C(31) C(251) C(311) C(32) 6(4)
C(31) C(251) C(311) C(321) -4(4)
C(31) C(251) C(301) C(25) -3.8
C(31) C(251) C(301) C(30) 177.5
C(31) C(251) C(301) C(291) -174.8
C(261) C(251) C(311) C(25) -175(8)
C(261) C(251) C(311) C(26) -0.6(19)
C(261) C(251) C(311) C(31) -176(3)
C(261) C(251) C(311) C(32) -170(5)
C(261) C(251) C(311) C(321) 180(3)
C(311) C(251) C(261) C(25) 168(23)
C(311) C(251) C(261) C(26) 1(4)
C(311) C(251) C(261) C(27) -172(10)
C(311) C(251) C(261) C(271) 179(2)
C(261) C(251) C(301) C(25) 172.3
C(261) C(251) C(301) C(30) -6.4
C(261) C(251) C(301) C(31) 176.1
C(261) C(251) C(301) C(291) 1.3
C(301) C(251) C(261) C(25) -11.7
C(301) C(251) C(261) C(26) -177.8
C(301) C(251) C(261) C(27) 8.4
C(301) C(251) C(261) C(271) -0.1
C(311) C(251) C(301) C(25) -6.9
C(311) C(251) C(301) C(30) 174.4
C(311) C(251) C(301) C(31) -3.1
C(311) C(251) C(301) C(291) -177.9
C(301) C(251) C(311) C(25) 3.9
C(301) C(251) C(311) C(26) 178.7
C(301) C(251) C(311) C(31) 3.4
C(301) C(251) C(311) C(32) 9.5
C(301) C(251) C(311) C(321) -1.1
C(25) C(261) C(271) C(27) 174(6)
C(25) C(261) C(271) C(28) 94(59)
C(25) C(261) C(271) C(29) 3(3)
C(25) C(261) C(271) C(281) 3(5)
C(26) C(261) C(271) C(27) 177(11)
C(26) C(261) C(271) C(28) 96(60)
C(26) C(261) C(271) C(29) 6(15)
C(26) C(261) C(271) C(281) 5(16)
C(27) C(261) C(271) C(28) -80(59)
C(27) C(261) C(271) C(29) -171(6)
C(27) C(261) C(271) C(281) -172(7)
C(251) C(261) C(271) C(27) 173(7)
C(251) C(261) C(271) C(28) 93(59)
C(251) C(261) C(271) C(29) 2(4)
C(251) C(261) C(271) C(281) 2(5)
C(27) C(271) C(281) C(28) 159(15)
C(27) C(271) C(281) C(29) -8(14)
C(27) C(271) C(281) C(291) -14(13)
C(28) C(271) C(281) C(29) -167(10)
C(28) C(271) C(281) C(291) -173(8)
C(29) C(271) C(281) C(28) 167(10)
C(29) C(271) C(281) C(291) -6(5)
C(261) C(271) C(281) C(28) 169(9)
C(261) C(271) C(281) C(29) 2(5)
C(261) C(271) C(281) C(291) -4(6)
C(28) C(281) C(291) C(29) 10(11)
C(28) C(281) C(291) C(30) 7(8)
C(28) C(281) C(291) C(301) 2(7)
C(29) C(281) C(291) C(30) -4(10)
C(29) C(281) C(291) C(301) -8(12)
C(271) C(281) C(291) C(29) 13(10)
C(271) C(281) C(291) C(30) 10(5)
C(271) C(281) C(291) C(301) 5(5)
C(29) C(291) C(301) C(25) -8.7
C(29) C(291) C(301) C(30) 13.4
C(29) C(291) C(301) C(31) -109.0
C(29) C(291) C(301) C(251) -6.5
C(30) C(291) C(301) C(25) -22.2
C(30) C(291) C(301) C(31) -122.5
C(30) C(291) C(301) C(251) -19.9
C(281) C(291) C(301) C(25) -6.5
C(281) C(291) C(301) C(30) 15.7
C(281) C(291) C(301) C(31) -106.8
C(281) C(291) C(301) C(251) -4.2
C(25) C(311) C(321) C(31) 4.4
C(25) C(311) C(321) C(32) 125.6
C(26) C(311) C(321) C(31) 5.4
C(26) C(311) C(321) C(32) 126.6
C(31) C(311) C(321) C(32) 121.2
C(32) C(311) C(321) C(31) -121.2
C(251) C(311) C(321) C(31) 5.8
C(251) C(311) C(321) C(32) 126.9
